data_4063312
loop_
_publ_author_name
'Ayako Kuramoto'
'Kouhei Nakanishi'
'Tatsuya Kawabata'
'Nobuyuki Komine'
'Masafumi Hirano'
'Sanshiro Komiya'

_publ_section_title
;
 Palladium-Assisted Regioselective Olefin Insertion into and -Hydrogen
 Elimination of Hydrogen-Molybdenum and -Tungsten Bonds. Synthesis and
 Reactions of Heterodinuclear Hydrido Complexes of Palladium and
 Platinum with Molybdenum and Tungsten
;
_journal_issue 2
_journal_name_full Organometallics
_journal_page_first 311
_journal_page_last 314
_journal_paper_doi 10.1021/om0506872
_journal_volume 25
_journal_year 2006
_chemical_formula_sum 'C36 H34 Mo O3 P2 Pt'
_chemical_formula_weight 867.64
_space_group_IT_number 14
_symmetry_cell_setting monoclinic
_symmetry_Int_Tables_number 14
_symmetry_space_group_name_Hall '-P 2ybc'
_symmetry_space_group_name_H-M 'P 1 21/c 1'
_cell_angle_alpha 90
_cell_angle_beta 99.16(4)
_cell_angle_gamma 90
_cell_formula_units_Z 8
_cell_length_a 14.755(9)
_cell_length_b 26.58(1)
_cell_length_c 20.482(7)
_cell_measurement_reflns_used 11
_cell_measurement_temperature 240.2
_cell_measurement_theta_max 15.0
_cell_measurement_theta_min 14.9
_cell_volume 7930(6)
_computing_cell_refinement 'MSC/AFC Diffractometer Control'
_computing_data_collection 'MSC/AFC Diffractometer Control'
_computing_data_reduction 'teXsan Ver. 1.10'
_computing_publication_material 'teXsan Ver. 1.10'
_computing_structure_refinement 'teXsan Ver. 1.10'
_computing_structure_solution SIR92
_diffrn_measured_fraction_theta_full 0.9891
_diffrn_measured_fraction_theta_max 0.9891
_diffrn_measurement_device_type 'Rigaku AFC7R'
_diffrn_measurement_method \w
_diffrn_radiation_type 'Mo K\a'
_diffrn_radiation_wavelength 0.7107
_diffrn_reflns_av_R_equivalents 0.062
_diffrn_reflns_limit_h_max 19
_diffrn_reflns_limit_h_min 0
_diffrn_reflns_limit_k_max 34
_diffrn_reflns_limit_k_min 0
_diffrn_reflns_limit_l_max 26
_diffrn_reflns_limit_l_min -26
_diffrn_reflns_number 19160
_diffrn_reflns_theta_full 27.51
_diffrn_reflns_theta_max 27.51
_diffrn_standards_decay_% 34.72
_diffrn_standards_interval_count 150
_diffrn_standards_number 3
_exptl_absorpt_coefficient_mu 3.935
_exptl_absorpt_correction_T_max 0.999
_exptl_absorpt_correction_T_min 0.652
_exptl_absorpt_correction_type psi-scan
_exptl_absorpt_process_details '(North, Phillips & Mathews, 1968)'
_exptl_crystal_colour orange
_exptl_crystal_density_diffrn 1.453
_exptl_crystal_density_method 'not measured'
_exptl_crystal_description prismatic
_exptl_crystal_size_max 0.200
_exptl_crystal_size_mid 0.200
_exptl_crystal_size_min 0.200
_refine_diff_density_max 2.14
_refine_diff_density_min -1.43
_refine_ls_extinction_method none
_refine_ls_goodness_of_fit_ref 1.159
_refine_ls_hydrogen_treatment noref
_refine_ls_number_parameters 660
_refine_ls_number_reflns 5647
_refine_ls_R_factor_gt 0.0725
_refine_ls_shift/su_max 0.0021
_refine_ls_structure_factor_coef F
_refine_ls_weighting_details 'w = 1/[\s^2^(Fo) + 0.00766|Fo|^2^]'
_refine_ls_weighting_scheme calc
_refine_ls_wR_factor_ref 0.1150
_reflns_number_gt 5647
_reflns_number_total 18056
_reflns_threshold_expression F^2^>3.0\s(F^2^)
_cod_original_formula_sum 'C36 H34 Mo O3 P2 Pt '
_cod_database_code 4063312

loop_
_symmetry_equiv_pos_as_xyz
x,y,z
-x,1/2+y,1/2-z
-x,-y,-z
x,1/2-y,1/2+z

loop_
_atom_site_label
_atom_site_type_symbol
_atom_site_fract_x
_atom_site_fract_y
_atom_site_fract_z
_atom_site_U_iso_or_equiv
_atom_site_adp_type
_atom_site_occupancy
_atom_site_calc_flag
Pt(1) Pt 0.73138(7) 0.04192(4) 0.86643(5) 0.0354(3) Uani 1.00 d
Pt(2) Pt 0.31710(8) -0.11907(5) 0.62050(5) 0.0410(3) Uani 1.00 d
Mo(1) Mo 0.7405(2) -0.02466(10) 0.9803(1) 0.0402(7) Uani 1.00 d
Mo(2) Mo 0.1315(2) -0.1315(1) 0.5461(1) 0.0483(8) Uani 1.00 d
P(1) P 0.7353(5) 0.0921(3) 0.7782(4) 0.040(2) Uani 1.00 d
P(2) P 0.7406(5) 0.1165(3) 0.9269(4) 0.037(2) Uani 1.00 d
P(3) P 0.2693(5) -0.0732(3) 0.7061(4) 0.042(2) Uani 1.00 d
P(4) P 0.4589(5) -0.1118(3) 0.6789(4) 0.042(2) Uani 1.00 d
O(1) O 0.548(2) -0.006(1) 0.8931(10) 0.072(8) Uani 1.00 d
O(2) O 0.729(2) -0.1299(8) 0.918(1) 0.083(9) Uani 1.00 d
O(3) O 0.918(1) -0.0096(9) 0.914(1) 0.065(8) Uani 1.00 d
O(4) O 0.265(2) -0.0561(8) 0.490(1) 0.070(8) Uani 1.00 d
O(5) O 0.167(2) -0.199(1) 0.429(1) 0.11(1) Uani 1.00 d
O(6) O 0.211(2) -0.213(1) 0.639(1) 0.086(10) Uani 1.00 d
C(1) C 0.713(2) -0.020(1) 0.795(1) 0.043(9) Uani 1.00 d
C(2) C 0.797(2) -0.047(1) 0.784(2) 0.057(8) Uiso 1.00 d
C(3) C 0.755(2) 0.156(1) 0.806(1) 0.044(9) Uani 1.00 d
C(4) C 0.701(2) 0.165(1) 0.863(1) 0.039(7) Uiso 1.00 d
C(5) C 0.666(2) 0.129(1) 0.988(1) 0.035(6) Uiso 1.00 d
C(6) C 0.578(3) 0.109(1) 0.980(2) 0.08(1) Uani 1.00 d
C(7) C 0.515(3) 0.113(1) 1.020(2) 0.071(9) Uiso 1.00 d
C(8) C 0.541(3) 0.151(2) 1.073(2) 0.09(2) Uani 1.00 d
C(9) C 0.627(3) 0.173(2) 1.085(2) 0.09(2) Uani 1.00 d
C(10) C 0.688(2) 0.161(1) 1.039(2) 0.06(1) Uani 1.00 d
C(11) C 0.856(2) 0.142(1) 0.962(1) 0.032(6) Uiso 1.00 d
C(12) C 0.870(2) 0.194(2) 0.974(2) 0.09(1) Uani 1.00 d
C(13) C 0.956(3) 0.210(2) 0.994(2) 0.09(1) Uiso 1.00 d
C(14) C 1.032(2) 0.173(1) 1.011(2) 0.067(9) Uiso 1.00 d
C(15) C 1.013(2) 0.125(1) 1.004(2) 0.054(8) Uiso 1.00 d
C(16) C 0.921(2) 0.106(1) 0.978(2) 0.058(8) Uiso 1.00 d
C(17) C 0.832(2) 0.076(1) 0.738(1) 0.041(9) Uani 1.00 d
C(18) C 0.919(2) 0.079(1) 0.775(2) 0.06(1) Uani 1.00 d
C(19) C 0.997(2) 0.0673(10) 0.743(2) 0.05(1) Uani 1.00 d
C(20) C 0.987(3) 0.050(1) 0.681(2) 0.06(1) Uani 1.00 d
C(21) C 0.902(3) 0.043(2) 0.648(2) 0.07(1) Uani 1.00 d
C(22) C 0.821(2) 0.056(2) 0.674(2) 0.07(1) Uani 1.00 d
C(23) C 0.632(2) 0.095(1) 0.717(1) 0.039(8) Uani 1.00 d
C(24) C 0.628(2) 0.120(2) 0.659(2) 0.07(1) Uani 1.00 d
C(25) C 0.553(2) 0.126(2) 0.615(2) 0.08(1) Uani 1.00 d
C(26) C 0.476(3) 0.106(2) 0.629(2) 0.09(2) Uani 1.00 d
C(27) C 0.473(2) 0.077(1) 0.685(2) 0.06(1) Uani 1.00 d
C(28) C 0.553(2) 0.074(1) 0.730(1) 0.06(1) Uani 1.00 d
C(29) C 0.627(2) -0.012(1) 0.921(2) 0.051(8) Uiso 1.00 d
C(30) C 0.734(2) -0.088(1) 0.939(2) 0.051(8) Uiso 1.00 d
C(31) C 0.848(2) -0.012(1) 0.931(1) 0.041(9) Uani 1.00 d
C(32) C 0.687(3) 0.006(1) 1.077(2) 0.06(1) Uani 1.00 d
C(33) C 0.770(3) 0.027(1) 1.075(1) 0.07(1) Uani 1.00 d
C(34) C 0.835(2) -0.009(2) 1.085(1) 0.07(1) Uani 1.00 d
C(35) C 0.790(3) -0.054(2) 1.088(2) 0.08(1) Uiso 1.00 d
C(36) C 0.694(3) -0.042(2) 1.081(2) 0.09(2) Uani 1.00 d
C(37) C 0.380(2) -0.159(1) 0.544(2) 0.056(8) Uiso 1.00 d
C(38) C 0.403(4) -0.209(2) 0.552(3) 0.15(1) Uiso 1.00 d
C(39) C 0.370(2) -0.072(1) 0.774(1) 0.044(9) Uani 1.00 d
C(40) C 0.456(2) -0.061(1) 0.743(1) 0.040(8) Uani 1.00 d
C(41) C 0.499(2) -0.166(1) 0.729(1) 0.046(9) Uani 1.00 d
C(42) C 0.582(2) -0.166(1) 0.773(2) 0.06(1) Uani 1.00 d
C(43) C 0.607(2) -0.210(1) 0.811(2) 0.06(1) Uani 1.00 d
C(44) C 0.553(3) -0.249(1) 0.811(2) 0.07(1) Uani 1.00 d
C(45) C 0.470(2) -0.247(1) 0.767(2) 0.06(1) Uani 1.00 d
C(46) C 0.444(2) -0.207(1) 0.727(1) 0.05(1) Uani 1.00 d
C(47) C 0.550(2) -0.090(1) 0.635(1) 0.047(9) Uani 1.00 d
C(48) C 0.540(3) -0.044(1) 0.605(2) 0.069(9) Uiso 1.00 d
C(49) C 0.609(3) -0.032(2) 0.567(2) 0.10(2) Uani 1.00 d
C(50) C 0.687(3) -0.052(1) 0.571(2) 0.059(8) Uiso 1.00 d
C(51) C 0.696(3) -0.096(1) 0.594(2) 0.07(1) Uani 1.00 d
C(52) C 0.633(3) -0.118(2) 0.634(2) 0.09(2) Uani 1.00 d
C(53) C 0.242(2) -0.006(1) 0.691(1) 0.06(1) Uani 1.00 d
C(54) C 0.234(2) 0.017(1) 0.626(1) 0.045(7) Uiso 1.00 d
C(55) C 0.225(3) 0.071(2) 0.612(2) 0.076(10) Uiso 1.00 d
C(56) C 0.220(2) 0.095(1) 0.669(2) 0.06(1) Uani 1.00 d
C(57) C 0.228(3) 0.076(1) 0.732(2) 0.07(1) Uani 1.00 d
C(58) C 0.242(2) 0.028(1) 0.740(1) 0.040(7) Uiso 1.00 d
C(59) C 0.182(2) -0.095(1) 0.750(1) 0.042(9) Uani 1.00 d
C(60) C 0.187(2) -0.147(1) 0.771(2) 0.051(10) Uani 1.00 d
C(61) C 0.130(2) -0.170(1) 0.813(2) 0.07(1) Uani 1.00 d
C(62) C 0.060(4) -0.137(2) 0.829(2) 0.11(1) Uiso 1.00 d
C(63) C 0.041(3) -0.087(1) 0.802(2) 0.09(1) Uani 1.00 d
C(64) C 0.111(3) -0.069(1) 0.766(2) 0.06(1) Uani 1.00 d
C(65) C 0.223(2) -0.085(1) 0.516(2) 0.06(1) Uani 1.00 d
C(66) C 0.155(3) -0.178(1) 0.475(2) 0.07(1) Uani 1.00 d
C(67) C 0.190(2) -0.181(1) 0.603(2) 0.050(8) Uiso 1.00 d
C(68) C -0.025(3) -0.121(2) 0.501(2) 0.09(1) Uiso 1.00 d
C(69) C 0.019(3) -0.070(2) 0.524(3) 0.10(2) Uani 1.00 d
C(70) C 0.040(3) -0.069(2) 0.592(2) 0.08(1) Uani 1.00 d
C(71) C 0.017(2) -0.119(2) 0.611(2) 0.08(1) Uani 1.00 d
C(72) C -0.026(3) -0.153(2) 0.552(2) 0.10(1) Uiso 1.00 d
H(1) H 0.6725 -0.0434 0.8095 0.0521 Uiso 1.00 calc
H(2) H 0.6848 -0.0059 0.7535 0.0521 Uiso 1.00 calc
H(3) H 0.8256 -0.0613 0.8239 0.0683 Uiso 1.00 calc
H(4) H 0.7810 -0.0723 0.7515 0.0683 Uiso 1.00 calc
H(5) H 0.8381 -0.0237 0.7682 0.0683 Uiso 1.00 calc
H(6) H 0.8189 0.1614 0.8206 0.0526 Uiso 1.00 calc
H(7) H 0.7348 0.1787 0.7703 0.0526 Uiso 1.00 calc
H(8) H 0.6366 0.1617 0.8480 0.0466 Uiso 1.00 calc
H(9) H 0.7126 0.1980 0.8811 0.0466 Uiso 1.00 calc
H(10) H 0.5599 0.0898 0.9406 0.0971 Uiso 1.00 calc
H(11) H 0.4601 0.0941 1.0153 0.0853 Uiso 1.00 calc
H(12) H 0.4971 0.1602 1.0999 0.1056 Uiso 1.00 calc
H(13) H 0.6445 0.1946 1.1218 0.1137 Uiso 1.00 calc
H(14) H 0.7469 0.1758 1.0456 0.0697 Uiso 1.00 calc
H(15) H 0.8201 0.2168 0.9688 0.1087 Uiso 1.00 calc
H(16) H 0.9685 0.2449 0.9976 0.1113 Uiso 1.00 calc
H(17) H 1.0928 0.1841 1.0267 0.0805 Uiso 1.00 calc
H(18) H 1.0615 0.1018 1.0157 0.0648 Uiso 1.00 calc
H(19) H 0.9077 0.0709 0.9722 0.0691 Uiso 1.00 calc
H(20) H 0.9266 0.0875 0.8210 0.0661 Uiso 1.00 calc
H(21) H 1.0576 0.0726 0.7664 0.0618 Uiso 1.00 calc
H(22) H 1.0390 0.0417 0.6615 0.0762 Uiso 1.00 calc
H(23) H 0.8948 0.0296 0.6045 0.0859 Uiso 1.00 calc
H(24) H 0.7620 0.0512 0.6492 0.0852 Uiso 1.00 calc
H(25) H 0.6836 0.1347 0.6497 0.0884 Uiso 1.00 calc
H(26) H 0.5551 0.1432 0.5746 0.0958 Uiso 1.00 calc
H(27) H 0.4201 0.1133 0.6000 0.1069 Uiso 1.00 calc
H(28) H 0.4195 0.0589 0.6908 0.0754 Uiso 1.00 calc
H(29) H 0.5523 0.0575 0.7713 0.0684 Uiso 1.00 calc
H(30) H 0.6324 0.0248 1.0765 0.0704 Uiso 1.00 calc
H(31) H 0.7814 0.0621 1.0747 0.0802 Uiso 1.00 calc
H(32) H 0.8999 -0.0039 1.0928 0.0857 Uiso 1.00 calc
H(33) H 0.8182 -0.0857 1.0996 0.1005 Uiso 1.00 calc
H(34) H 0.6459 -0.0645 1.0885 0.1035 Uiso 1.00 calc
H(35) H 0.3385 -0.1560 0.5041 0.0669 Uiso 1.00 calc
H(36) H 0.4353 -0.1413 0.5404 0.0669 Uiso 1.00 calc
H(37) H 0.3492 -0.2279 0.5546 0.1754 Uiso 1.00 calc
H(38) H 0.4296 -0.2199 0.5153 0.1754 Uiso 1.00 calc
H(39) H 0.4456 -0.2132 0.5915 0.1754 Uiso 1.00 calc
H(40) H 0.3620 -0.0462 0.8044 0.0522 Uiso 1.00 calc
H(41) H 0.3759 -0.1035 0.7956 0.0522 Uiso 1.00 calc
H(42) H 0.5094 -0.0631 0.7758 0.0476 Uiso 1.00 calc
H(43) H 0.4524 -0.0290 0.7230 0.0476 Uiso 1.00 calc
H(44) H 0.6206 -0.1374 0.7780 0.0708 Uiso 1.00 calc
H(45) H 0.6659 -0.2104 0.8374 0.0702 Uiso 1.00 calc
H(46) H 0.5697 -0.2772 0.8398 0.0867 Uiso 1.00 calc
H(47) H 0.4305 -0.2753 0.7659 0.0748 Uiso 1.00 calc
H(48) H 0.3871 -0.2085 0.6970 0.0625 Uiso 1.00 calc
H(49) H 0.4911 -0.0219 0.6102 0.0831 Uiso 1.00 calc
H(50) H 0.5953 -0.0067 0.5348 0.1227 Uiso 1.00 calc
H(51) H 0.7372 -0.0352 0.5579 0.0712 Uiso 1.00 calc
H(52) H 0.7454 -0.1165 0.5849 0.0883 Uiso 1.00 calc
H(53) H 0.6451 -0.1489 0.6587 0.1049 Uiso 1.00 calc
H(54) H 0.2358 -0.0046 0.5889 0.0539 Uiso 1.00 calc
H(55) H 0.2229 0.0870 0.5700 0.0915 Uiso 1.00 calc
H(56) H 0.2087 0.1302 0.6653 0.0701 Uiso 1.00 calc
H(57) H 0.2233 0.0975 0.7692 0.0859 Uiso 1.00 calc
H(58) H 0.2521 0.0149 0.7837 0.0479 Uiso 1.00 calc
H(59) H 0.2328 -0.1673 0.7564 0.0613 Uiso 1.00 calc
H(60) H 0.1379 -0.2032 0.8282 0.0866 Uiso 1.00 calc
H(61) H 0.0226 -0.1489 0.8592 0.1264 Uiso 1.00 calc
H(62) H -0.0122 -0.0682 0.8064 0.1031 Uiso 1.00 calc
H(63) H 0.1065 -0.0342 0.7532 0.0749 Uiso 1.00 calc
H(64) H -0.0508 -0.1282 0.4569 0.1095 Uiso 1.00 calc
H(65) H 0.0222 -0.0419 0.4956 0.1230 Uiso 1.00 calc
H(66) H 0.0602 -0.0418 0.6203 0.0959 Uiso 1.00 calc
H(67) H 0.0226 -0.1295 0.6554 0.1002 Uiso 1.00 calc
H(68) H -0.0537 -0.1850 0.5520 0.1263 Uiso 1.00 calc

loop_
_atom_site_aniso_label
_atom_site_aniso_U_11
_atom_site_aniso_U_22
_atom_site_aniso_U_33
_atom_site_aniso_U_12
_atom_site_aniso_U_13
_atom_site_aniso_U_23
Pt(1) 0.0337(6) 0.0400(7) 0.0335(6) 0.0015(6) 0.0081(4) -0.0003(6)
Pt(2) 0.0407(7) 0.0467(8) 0.0357(6) -0.0039(6) 0.0061(5) -0.0023(6)
Mo(1) 0.043(2) 0.041(2) 0.036(1) -0.002(1) 0.006(1) 0.003(1)
Mo(2) 0.046(2) 0.045(2) 0.050(2) -0.006(1) -0.002(1) 0.000(1)
P(1) 0.034(4) 0.052(5) 0.035(4) -0.001(4) 0.008(3) 0.006(4)
P(2) 0.041(4) 0.032(4) 0.040(4) 0.005(4) 0.010(3) 0.004(4)
P(3) 0.035(4) 0.060(5) 0.032(4) -0.004(4) 0.008(3) 0.002(4)
P(4) 0.037(4) 0.044(5) 0.045(4) -0.006(4) 0.009(3) 0.005(4)
O(1) 0.06(2) 0.12(2) 0.04(1) -0.02(1) 0.01(1) 0.01(1)
O(2) 0.12(2) 0.03(1) 0.10(2) -0.02(1) 0.01(2) 0.00(1)
O(3) 0.04(1) 0.09(2) 0.07(2) 0.01(1) 0.01(1) 0.02(1)
O(4) 0.09(2) 0.03(1) 0.08(2) -0.01(1) 0.00(1) -0.01(1)
O(5) 0.12(2) 0.13(3) 0.07(2) -0.05(2) -0.01(2) -0.06(2)
O(6) 0.04(1) 0.11(2) 0.10(2) -0.03(1) -0.01(1) 0.00(2)
C(1) 0.05(2) 0.06(2) 0.03(1) 0.00(2) 0.02(1) 0.00(1)
C(3) 0.05(2) 0.06(2) 0.03(1) -0.01(2) 0.01(1) 0.00(1)
C(6) 0.10(3) 0.07(3) 0.08(3) 0.04(2) 0.03(2) -0.01(2)
C(8) 0.05(2) 0.11(4) 0.11(3) 0.04(2) 0.02(2) 0.00(3)
C(9) 0.10(3) 0.13(4) 0.05(2) 0.05(3) 0.03(2) -0.03(2)
C(10) 0.05(2) 0.06(2) 0.06(2) 0.02(2) 0.01(2) 0.00(2)
C(12) 0.02(2) 0.08(3) 0.16(4) 0.00(2) -0.03(2) -0.03(3)
C(17) 0.06(2) 0.04(2) 0.03(1) -0.01(2) 0.02(1) 0.00(1)
C(18) 0.06(2) 0.05(2) 0.05(2) 0.00(2) 0.00(2) 0.00(2)
C(19) 0.05(2) 0.01(2) 0.09(3) 0.00(1) 0.03(2) 0.00(2)
C(20) 0.07(3) 0.06(2) 0.07(2) 0.01(2) 0.04(2) 0.00(2)
C(21) 0.06(2) 0.11(3) 0.05(2) 0.01(2) 0.02(2) 0.00(2)
C(22) 0.03(2) 0.14(4) 0.04(2) 0.02(2) 0.00(1) 0.00(2)
C(23) 0.02(2) 0.05(2) 0.04(2) 0.00(1) -0.01(1) 0.01(1)
C(24) 0.05(2) 0.11(3) 0.06(2) 0.02(2) 0.02(2) 0.04(2)
C(25) 0.02(2) 0.18(5) 0.04(2) 0.00(2) -0.01(1) 0.01(2)
C(26) 0.07(3) 0.11(4) 0.07(3) 0.01(3) -0.04(2) -0.02(3)
C(27) 0.04(2) 0.06(2) 0.08(3) 0.02(2) -0.01(2) 0.01(2)
C(28) 0.02(2) 0.12(3) 0.03(1) 0.02(2) -0.01(1) -0.02(2)
C(31) 0.05(2) 0.03(2) 0.04(2) 0.01(2) 0.01(1) -0.01(1)
C(32) 0.07(3) 0.05(2) 0.06(2) -0.02(2) 0.03(2) -0.01(2)
C(33) 0.12(4) 0.05(2) 0.03(2) 0.02(2) 0.00(2) 0.00(2)
C(34) 0.05(2) 0.13(4) 0.03(2) -0.02(2) 0.00(2) 0.00(2)
C(36) 0.10(3) 0.12(4) 0.05(2) -0.05(3) 0.05(2) -0.01(2)
C(39) 0.03(2) 0.05(2) 0.05(2) 0.00(1) 0.01(1) -0.01(2)
C(40) 0.04(2) 0.04(2) 0.04(1) 0.00(1) 0.00(1) -0.01(1)
C(41) 0.02(2) 0.07(2) 0.04(2) 0.00(2) 0.00(1) -0.01(2)
C(42) 0.06(2) 0.07(3) 0.05(2) 0.00(2) 0.02(2) -0.02(2)
C(43) 0.04(2) 0.02(2) 0.11(3) -0.01(1) 0.00(2) 0.01(2)
C(44) 0.10(3) 0.06(2) 0.06(2) 0.04(2) 0.00(2) 0.01(2)
C(45) 0.06(2) 0.05(2) 0.09(3) -0.03(2) 0.02(2) 0.00(2)
C(46) 0.05(2) 0.06(2) 0.04(2) 0.00(2) -0.02(2) 0.01(2)
C(47) 0.05(2) 0.04(2) 0.05(2) 0.00(2) 0.01(2) 0.02(1)
C(49) 0.10(4) 0.09(3) 0.12(4) -0.01(3) 0.06(3) 0.03(3)
C(51) 0.09(3) 0.04(2) 0.10(3) -0.01(2) 0.05(2) 0.00(2)
C(52) 0.11(4) 0.09(3) 0.07(3) -0.04(3) 0.04(3) -0.02(2)
C(53) 0.02(2) 0.11(3) 0.04(2) 0.00(2) 0.00(1) -0.02(2)
C(56) 0.04(2) 0.04(2) 0.10(3) 0.00(2) 0.01(2) 0.01(2)
C(57) 0.13(4) 0.02(2) 0.05(2) -0.01(2) -0.01(2) -0.01(2)
C(59) 0.03(2) 0.07(2) 0.03(1) -0.02(2) 0.02(1) -0.02(1)
C(60) 0.06(2) 0.02(2) 0.08(2) -0.01(1) 0.02(2) 0.01(2)
C(61) 0.05(2) 0.06(2) 0.11(3) -0.01(2) 0.02(2) 0.02(2)
C(63) 0.09(3) 0.05(2) 0.13(4) -0.02(2) 0.04(3) -0.05(2)
C(64) 0.08(3) 0.06(2) 0.06(2) -0.04(2) 0.02(2) -0.01(2)
C(65) 0.06(2) 0.06(2) 0.05(2) -0.03(2) -0.03(2) 0.03(2)
C(66) 0.08(3) 0.06(2) 0.07(3) -0.03(2) -0.01(2) -0.03(2)
C(69) 0.11(4) 0.07(3) 0.13(4) 0.05(3) 0.05(3) 0.07(3)
C(70) 0.09(3) 0.07(3) 0.09(3) 0.03(2) 0.04(3) 0.01(2)
C(71) 0.03(2) 0.16(5) 0.05(2) 0.02(2) 0.00(2) 0.01(3)

loop_
_atom_type_symbol
_atom_type_description
_atom_type_scat_dispersion_real
_atom_type_scat_dispersion_imag
_atom_type_scat_source
C C 0.003 0.002
;International Tables for Crystallography
(1992, Vol. C, Tables 4.2.6.8 and 6.1.1.1)
;
H H 0.000 0.000
;International Tables for Crystallography
(1992, Vol. C, Table 6.1.1.2)
;
Mo Mo -1.683 0.686
;International Tables for Crystallography
(1992, Vol. C, Tables 4.2.6.8 and 6.1.1.1)
;
O O 0.011 0.006
;International Tables for Crystallography
(1992, Vol. C, Tables 4.2.6.8 and 6.1.1.1)
;
P P 0.102 0.094
;International Tables for Crystallography
(1992, Vol. C, Tables 4.2.6.8 and 6.1.1.1)
;
Pt Pt -1.703 8.390
;International Tables for Crystallography
(1992, Vol. C, Tables 4.2.6.8 and 6.1.1.1)
;

loop_
_geom_angle_atom_site_label_1
_geom_angle_atom_site_label_2
_geom_angle_atom_site_label_3
_geom_angle
_geom_angle_site_symmetry_2
_geom_angle_site_symmetry_3
_geom_angle_publ_flag
Mo(1) Pt(1) P(1) 175.8(2) 1_555 1_555 yes
Mo(1) Pt(1) P(2) 95.7(2) 1_555 1_555 yes
Mo(1) Pt(1) C(1) 94.0(7) 1_555 1_555 yes
Mo(1) Pt(1) C(31) 43.5(7) 1_555 1_555 yes
P(1) Pt(1) P(2) 85.2(3) 1_555 1_555 yes
P(1) Pt(1) C(1) 85.4(8) 1_555 1_555 yes
P(1) Pt(1) C(31) 132.3(8) 1_555 1_555 yes
P(2) Pt(1) C(1) 169.7(8) 1_555 1_555 yes
P(2) Pt(1) C(31) 103.4(6) 1_555 1_555 yes
C(1) Pt(1) C(31) 86.0(10) 1_555 1_555 yes
Mo(2) Pt(2) P(3) 94.6(2) 1_555 1_555 yes
Mo(2) Pt(2) P(4) 178.3(2) 1_555 1_555 yes
Mo(2) Pt(2) C(37) 92.5(8) 1_555 1_555 yes
P(3) Pt(2) P(4) 85.5(3) 1_555 1_555 yes
P(3) Pt(2) C(37) 172.6(9) 1_555 1_555 yes
P(4) Pt(2) C(37) 87.5(9) 1_555 1_555 yes
Pt(1) Mo(1) C(29) 58.1(9) 1_555 1_555 yes
Pt(1) Mo(1) C(30) 101.0(9) 1_555 1_555 yes
Pt(1) Mo(1) C(31) 56.1(8) 1_555 1_555 yes
Pt(1) Mo(1) C(32) 118.4(9) 1_555 1_555 yes
Pt(1) Mo(1) C(33) 106.6(8) 1_555 1_555 yes
Pt(1) Mo(1) C(34) 123(1) 1_555 1_555 yes
Pt(1) Mo(1) C(35) 157(1) 1_555 1_555 yes
Pt(1) Mo(1) C(36) 148(1) 1_555 1_555 yes
C(29) Mo(1) C(30) 84(1) 1_555 1_555 yes
C(29) Mo(1) C(31) 109(1) 1_555 1_555 yes
C(29) Mo(1) C(32) 95(1) 1_555 1_555 yes
C(29) Mo(1) C(33) 116(1) 1_555 1_555 yes
C(29) Mo(1) C(34) 148(1) 1_555 1_555 yes
C(29) Mo(1) C(35) 139(1) 1_555 1_555 yes
C(29) Mo(1) C(36) 103(1) 1_555 1_555 yes
C(30) Mo(1) C(31) 84(1) 1_555 1_555 yes
C(30) Mo(1) C(32) 133(1) 1_555 1_555 yes
C(30) Mo(1) C(33) 151(1) 1_555 1_555 yes
C(30) Mo(1) C(34) 122(1) 1_555 1_555 yes
C(30) Mo(1) C(35) 96(1) 1_555 1_555 yes
C(30) Mo(1) C(36) 102(1) 1_555 1_555 yes
C(31) Mo(1) C(32) 137(1) 1_555 1_555 yes
C(31) Mo(1) C(33) 104(1) 1_555 1_555 yes
C(31) Mo(1) C(34) 91(1) 1_555 1_555 yes
C(31) Mo(1) C(35) 111(1) 1_555 1_555 yes
C(31) Mo(1) C(36) 146(1) 1_555 1_555 yes
C(32) Mo(1) C(33) 32(1) 1_555 1_555 yes
C(32) Mo(1) C(34) 54(1) 1_555 1_555 yes
C(32) Mo(1) C(35) 55(1) 1_555 1_555 yes
C(32) Mo(1) C(36) 31(1) 1_555 1_555 yes
C(33) Mo(1) C(34) 32(1) 1_555 1_555 yes
C(33) Mo(1) C(35) 55(1) 1_555 1_555 yes
C(33) Mo(1) C(36) 54(1) 1_555 1_555 yes
C(34) Mo(1) C(35) 33(1) 1_555 1_555 yes
C(34) Mo(1) C(36) 56(1) 1_555 1_555 yes
C(35) Mo(1) C(36) 36(1) 1_555 1_555 yes
Pt(2) Mo(2) C(65) 58.2(8) 1_555 1_555 yes
Pt(2) Mo(2) C(66) 101(1) 1_555 1_555 yes
Pt(2) Mo(2) C(67) 57.3(10) 1_555 1_555 yes
Pt(2) Mo(2) C(68) 164(1) 1_555 1_555 yes
Pt(2) Mo(2) C(69) 127(1) 1_555 1_555 yes
Pt(2) Mo(2) C(70) 104(1) 1_555 1_555 yes
Pt(2) Mo(2) C(71) 113.1(9) 1_555 1_555 yes
Pt(2) Mo(2) C(72) 145(1) 1_555 1_555 yes
C(65) Mo(2) C(66) 87(1) 1_555 1_555 yes
C(65) Mo(2) C(67) 111(1) 1_555 1_555 yes
C(65) Mo(2) C(68) 117(1) 1_555 1_555 yes
C(65) Mo(2) C(69) 89(1) 1_555 1_555 yes
C(65) Mo(2) C(70) 98(1) 1_555 1_555 yes
C(65) Mo(2) C(71) 132(1) 1_555 1_555 yes
C(65) Mo(2) C(72) 149(1) 1_555 1_555 yes
C(66) Mo(2) C(67) 84(1) 1_555 1_555 yes
C(66) Mo(2) C(68) 93(1) 1_555 1_555 yes
C(66) Mo(2) C(69) 119(1) 1_555 1_555 yes
C(66) Mo(2) C(70) 152(1) 1_555 1_555 yes
C(66) Mo(2) C(71) 137(1) 1_555 1_555 yes
C(66) Mo(2) C(72) 99(1) 1_555 1_555 yes
C(67) Mo(2) C(68) 130(1) 1_555 1_555 yes
C(67) Mo(2) C(69) 149(1) 1_555 1_555 yes
C(67) Mo(2) C(70) 117(1) 1_555 1_555 yes
C(67) Mo(2) C(71) 92(1) 1_555 1_555 yes
C(67) Mo(2) C(72) 98(1) 1_555 1_555 yes
C(68) Mo(2) C(69) 38(1) 1_555 1_555 yes
C(68) Mo(2) C(70) 59(1) 1_555 1_555 yes
C(68) Mo(2) C(71) 56(1) 1_555 1_555 yes
C(68) Mo(2) C(72) 32(1) 1_555 1_555 yes
C(69) Mo(2) C(70) 33(1) 1_555 1_555 yes
C(69) Mo(2) C(71) 56(1) 1_555 1_555 yes
C(69) Mo(2) C(72) 60(1) 1_555 1_555 yes
C(70) Mo(2) C(71) 34(1) 1_555 1_555 yes
C(70) Mo(2) C(72) 62(1) 1_555 1_555 yes
C(71) Mo(2) C(72) 38(1) 1_555 1_555 yes
Pt(1) P(1) C(3) 109.4(9) 1_555 1_555 yes
Pt(1) P(1) C(17) 110.3(10) 1_555 1_555 yes
Pt(1) P(1) C(23) 116.8(10) 1_555 1_555 yes
C(3) P(1) C(17) 105(1) 1_555 1_555 yes
C(3) P(1) C(23) 104(1) 1_555 1_555 yes
C(17) P(1) C(23) 109(1) 1_555 1_555 yes
Pt(1) P(2) C(4) 103.5(9) 1_555 1_555 yes
Pt(1) P(2) C(5) 121.9(9) 1_555 1_555 yes
Pt(1) P(2) C(11) 119.2(9) 1_555 1_555 yes
C(4) P(2) C(5) 101(1) 1_555 1_555 yes
C(4) P(2) C(11) 100(1) 1_555 1_555 yes
C(5) P(2) C(11) 106(1) 1_555 1_555 yes
Pt(2) P(3) C(39) 105.5(9) 1_555 1_555 yes
Pt(2) P(3) C(53) 117.4(10) 1_555 1_555 yes
Pt(2) P(3) C(59) 122(1) 1_555 1_555 yes
C(39) P(3) C(53) 103(1) 1_555 1_555 yes
C(39) P(3) C(59) 100(1) 1_555 1_555 yes
C(53) P(3) C(59) 104(1) 1_555 1_555 yes
Pt(2) P(4) C(40) 108.1(9) 1_555 1_555 yes
Pt(2) P(4) C(41) 115.2(10) 1_555 1_555 yes
Pt(2) P(4) C(47) 117(1) 1_555 1_555 yes
C(40) P(4) C(41) 102(1) 1_555 1_555 yes
C(40) P(4) C(47) 102(1) 1_555 1_555 yes
C(41) P(4) C(47) 109(1) 1_555 1_555 yes
Pt(1) C(1) C(2) 116(2) 1_555 1_555 yes
Pt(1) C(1) H(1) 107.6 1_555 1_555 no
Pt(1) C(1) H(2) 107.6 1_555 1_555 no
C(2) C(1) H(1) 107.7 1_555 1_555 no
C(2) C(1) H(2) 107.7 1_555 1_555 no
H(1) C(1) H(2) 109.5 1_555 1_555 no
C(1) C(2) H(3) 109.4 1_555 1_555 no
C(1) C(2) H(4) 109.4 1_555 1_555 no
C(1) C(2) H(5) 109.4 1_555 1_555 no
H(3) C(2) H(4) 109.6 1_555 1_555 no
H(3) C(2) H(5) 109.5 1_555 1_555 no
H(4) C(2) H(5) 109.5 1_555 1_555 no
P(1) C(3) C(4) 107(1) 1_555 1_555 yes
P(1) C(3) H(6) 109.9 1_555 1_555 no
P(1) C(3) H(7) 109.8 1_555 1_555 no
C(4) C(3) H(6) 110.1 1_555 1_555 no
C(4) C(3) H(7) 109.9 1_555 1_555 no
H(6) C(3) H(7) 109.4 1_555 1_555 no
P(2) C(4) C(3) 106(1) 1_555 1_555 yes
P(2) C(4) H(8) 110.1 1_555 1_555 no
P(2) C(4) H(9) 110.1 1_555 1_555 no
C(3) C(4) H(8) 110.5 1_555 1_555 no
C(3) C(4) H(9) 110.4 1_555 1_555 no
H(8) C(4) H(9) 109.5 1_555 1_555 no
P(2) C(5) C(6) 120(2) 1_555 1_555 yes
P(2) C(5) C(10) 123(2) 1_555 1_555 yes
C(6) C(5) C(10) 115(2) 1_555 1_555 yes
C(5) C(6) C(7) 128(3) 1_555 1_555 yes
C(5) C(6) H(10) 115.8 1_555 1_555 no
C(7) C(6) H(10) 116.2 1_555 1_555 no
C(6) C(7) C(8) 112(3) 1_555 1_555 yes
C(6) C(7) H(11) 123.5 1_555 1_555 no
C(8) C(7) H(11) 123.6 1_555 1_555 no
C(7) C(8) C(9) 122(3) 1_555 1_555 yes
C(7) C(8) H(12) 118.7 1_555 1_555 no
C(9) C(8) H(12) 118.5 1_555 1_555 no
C(8) C(9) C(10) 116(3) 1_555 1_555 yes
C(8) C(9) H(13) 122.2 1_555 1_555 no
C(10) C(9) H(13) 121.8 1_555 1_555 no
C(5) C(10) C(9) 123(3) 1_555 1_555 yes
C(5) C(10) H(14) 118.1 1_555 1_555 no
C(9) C(10) H(14) 118.3 1_555 1_555 no
P(2) C(11) C(12) 121(2) 1_555 1_555 yes
P(2) C(11) C(16) 113(2) 1_555 1_555 yes
C(12) C(11) C(16) 124(2) 1_555 1_555 yes
C(11) C(12) C(13) 118(3) 1_555 1_555 yes
C(11) C(12) H(15) 120.8 1_555 1_555 no
C(13) C(12) H(15) 120.9 1_555 1_555 no
C(12) C(13) C(14) 120(3) 1_555 1_555 yes
C(12) C(13) H(16) 119.8 1_555 1_555 no
C(14) C(13) H(16) 119.9 1_555 1_555 no
C(13) C(14) C(15) 118(3) 1_555 1_555 yes
C(13) C(14) H(17) 120.7 1_555 1_555 no
C(15) C(14) H(17) 120.8 1_555 1_555 no
C(14) C(15) C(16) 123(3) 1_555 1_555 yes
C(14) C(15) H(18) 118.2 1_555 1_555 no
C(16) C(15) H(18) 118.4 1_555 1_555 no
C(11) C(16) C(15) 114(2) 1_555 1_555 yes
C(11) C(16) H(19) 122.9 1_555 1_555 no
C(15) C(16) H(19) 122.8 1_555 1_555 no
P(1) C(17) C(18) 117(2) 1_555 1_555 yes
P(1) C(17) C(22) 122(2) 1_555 1_555 yes
C(18) C(17) C(22) 119(2) 1_555 1_555 yes
C(17) C(18) C(19) 117(2) 1_555 1_555 yes
C(17) C(18) H(20) 121.0 1_555 1_555 no
C(19) C(18) H(20) 121.0 1_555 1_555 no
C(18) C(19) C(20) 121(3) 1_555 1_555 yes
C(18) C(19) H(21) 119.2 1_555 1_555 no
C(20) C(19) H(21) 119.2 1_555 1_555 no
C(19) C(20) C(21) 119(3) 1_555 1_555 yes
C(19) C(20) H(22) 120.3 1_555 1_555 no
C(21) C(20) H(22) 120.7 1_555 1_555 no
C(20) C(21) C(22) 123(3) 1_555 1_555 yes
C(20) C(21) H(23) 118.3 1_555 1_555 no
C(22) C(21) H(23) 118.5 1_555 1_555 no
C(17) C(22) C(21) 118(3) 1_555 1_555 yes
C(17) C(22) H(24) 120.9 1_555 1_555 no
C(21) C(22) H(24) 120.9 1_555 1_555 no
P(1) C(23) C(24) 122(2) 1_555 1_555 yes
P(1) C(23) C(28) 120(2) 1_555 1_555 yes
C(24) C(23) C(28) 117(2) 1_555 1_555 yes
C(23) C(24) C(25) 124(3) 1_555 1_555 yes
C(23) C(24) H(25) 117.7 1_555 1_555 no
C(25) C(24) H(25) 117.7 1_555 1_555 no
C(24) C(25) C(26) 117(3) 1_555 1_555 yes
C(24) C(25) H(26) 121.1 1_555 1_555 no
C(26) C(25) H(26) 121.1 1_555 1_555 no
C(25) C(26) C(27) 121(3) 1_555 1_555 yes
C(25) C(26) H(27) 119.0 1_555 1_555 no
C(27) C(26) H(27) 119.0 1_555 1_555 no
C(26) C(27) C(28) 116(3) 1_555 1_555 yes
C(26) C(27) H(28) 121.5 1_555 1_555 no
C(28) C(27) H(28) 121.5 1_555 1_555 no
C(23) C(28) C(27) 120(3) 1_555 1_555 yes
C(23) C(28) H(29) 119.7 1_555 1_555 no
C(27) C(28) H(29) 119.6 1_555 1_555 no
Mo(1) C(29) O(1) 169(2) 1_555 1_555 yes
Mo(1) C(30) O(2) 173(2) 1_555 1_555 yes
Pt(1) C(31) Mo(1) 80(1) 1_555 1_555 yes
Pt(1) C(31) O(3) 113(2) 1_555 1_555 yes
Mo(1) C(31) O(3) 166(2) 1_555 1_555 yes
Mo(1) C(32) C(33) 72(1) 1_555 1_555 yes
Mo(1) C(32) C(36) 71(2) 1_555 1_555 yes
Mo(1) C(32) H(30) 124.5 1_555 1_555 no
C(33) C(32) C(36) 110(3) 1_555 1_555 yes
C(33) C(32) H(30) 124.3 1_555 1_555 no
C(36) C(32) H(30) 124.7 1_555 1_555 no
Mo(1) C(33) C(32) 74(2) 1_555 1_555 yes
Mo(1) C(33) C(34) 75(1) 1_555 1_555 yes
Mo(1) C(33) H(31) 124.9 1_555 1_555 no
C(32) C(33) C(34) 109(3) 1_555 1_555 yes
C(32) C(33) H(31) 124.8 1_555 1_555 no
C(34) C(33) H(31) 124.7 1_555 1_555 no
Mo(1) C(34) C(33) 71(1) 1_555 1_555 yes
Mo(1) C(34) C(35) 70(2) 1_555 1_555 yes
Mo(1) C(34) H(32) 126.7 1_555 1_555 no
C(33) C(34) C(35) 106(3) 1_555 1_555 yes
C(33) C(34) H(32) 126.6 1_555 1_555 no
C(35) C(34) H(32) 126.7 1_555 1_555 no
Mo(1) C(35) C(34) 75(2) 1_555 1_555 yes
Mo(1) C(35) C(36) 71(2) 1_555 1_555 yes
Mo(1) C(35) H(33) 126.7 1_555 1_555 no
C(34) C(35) C(36) 106(3) 1_555 1_555 yes
C(34) C(35) H(33) 126.1 1_555 1_555 no
C(36) C(35) H(33) 126.7 1_555 1_555 no
Mo(1) C(36) C(32) 76(2) 1_555 1_555 yes
Mo(1) C(36) C(35) 72(2) 1_555 1_555 yes
Mo(1) C(36) H(34) 126.4 1_555 1_555 no
C(32) C(36) C(35) 106(3) 1_555 1_555 yes
C(32) C(36) H(34) 126.2 1_555 1_555 no
C(35) C(36) H(34) 126.2 1_555 1_555 no
Pt(2) C(37) C(38) 120(3) 1_555 1_555 yes
Pt(2) C(37) H(35) 106.7 1_555 1_555 no
Pt(2) C(37) H(36) 106.7 1_555 1_555 no
C(38) C(37) H(35) 107.0 1_555 1_555 no
C(38) C(37) H(36) 106.7 1_555 1_555 no
H(35) C(37) H(36) 109.5 1_555 1_555 no
C(37) C(38) H(37) 109.4 1_555 1_555 no
C(37) C(38) H(38) 109.2 1_555 1_555 no
C(37) C(38) H(39) 110.0 1_555 1_555 no
H(37) C(38) H(38) 108.9 1_555 1_555 no
H(37) C(38) H(39) 109.8 1_555 1_555 no
H(38) C(38) H(39) 109.5 1_555 1_555 no
P(3) C(39) C(40) 108(1) 1_555 1_555 yes
P(3) C(39) H(40) 109.8 1_555 1_555 no
P(3) C(39) H(41) 109.8 1_555 1_555 no
C(40) C(39) H(40) 109.8 1_555 1_555 no
C(40) C(39) H(41) 109.7 1_555 1_555 no
H(40) C(39) H(41) 109.5 1_555 1_555 no
P(4) C(40) C(39) 105(1) 1_555 1_555 yes
P(4) C(40) H(42) 110.5 1_555 1_555 no
P(4) C(40) H(43) 110.5 1_555 1_555 no
C(39) C(40) H(42) 110.5 1_555 1_555 no
C(39) C(40) H(43) 110.4 1_555 1_555 no
H(42) C(40) H(43) 109.4 1_555 1_555 no
P(4) C(41) C(42) 123(2) 1_555 1_555 yes
P(4) C(41) C(46) 118(2) 1_555 1_555 yes
C(42) C(41) C(46) 118(2) 1_555 1_555 yes
C(41) C(42) C(43) 119(3) 1_555 1_555 yes
C(41) C(42) H(44) 120.3 1_555 1_555 no
C(43) C(42) H(44) 120.4 1_555 1_555 no
C(42) C(43) C(44) 123(3) 1_555 1_555 yes
C(42) C(43) H(45) 118.2 1_555 1_555 no
C(44) C(43) H(45) 118.0 1_555 1_555 no
C(43) C(44) C(45) 115(3) 1_555 1_555 yes
C(43) C(44) H(46) 122.6 1_555 1_555 no
C(45) C(44) H(46) 122.2 1_555 1_555 no
C(44) C(45) C(46) 124(3) 1_555 1_555 yes
C(44) C(45) H(47) 117.7 1_555 1_555 no
C(46) C(45) H(47) 118.1 1_555 1_555 no
C(41) C(46) C(45) 119(2) 1_555 1_555 yes
C(41) C(46) H(48) 120.3 1_555 1_555 no
C(45) C(46) H(48) 120.5 1_555 1_555 no
P(4) C(47) C(48) 118(2) 1_555 1_555 yes
P(4) C(47) C(52) 121(2) 1_555 1_555 yes
C(48) C(47) C(52) 119(3) 1_555 1_555 yes
C(47) C(48) C(49) 114(3) 1_555 1_555 yes
C(47) C(48) H(49) 122.7 1_555 1_555 no
C(49) C(48) H(49) 123.0 1_555 1_555 no
C(48) C(49) C(50) 126(4) 1_555 1_555 yes
C(48) C(49) H(50) 116.7 1_555 1_555 no
C(50) C(49) H(50) 116.8 1_555 1_555 no
C(49) C(50) C(51) 117(3) 1_555 1_555 yes
C(49) C(50) H(51) 121.4 1_555 1_555 no
C(51) C(50) H(51) 121.1 1_555 1_555 no
C(50) C(51) C(52) 122(3) 1_555 1_555 yes
C(50) C(51) H(52) 118.8 1_555 1_555 no
C(52) C(51) H(52) 118.2 1_555 1_555 no
C(47) C(52) C(51) 114(3) 1_555 1_555 yes
C(47) C(52) H(53) 122.7 1_555 1_555 no
C(51) C(52) H(53) 123.1 1_555 1_555 no
P(3) C(53) C(54) 122(2) 1_555 1_555 yes
P(3) C(53) C(58) 122(2) 1_555 1_555 yes
C(54) C(53) C(58) 113(3) 1_555 1_555 yes
C(53) C(54) C(55) 124(2) 1_555 1_555 yes
C(53) C(54) H(54) 117.5 1_555 1_555 no
C(55) C(54) H(54) 117.5 1_555 1_555 no
C(54) C(55) C(56) 108(3) 1_555 1_555 yes
C(54) C(55) H(55) 125.9 1_555 1_555 no
C(56) C(55) H(55) 125.8 1_555 1_555 no
C(55) C(56) C(57) 130(3) 1_555 1_555 yes
C(55) C(56) H(56) 115.0 1_555 1_555 no
C(57) C(56) H(56) 115.0 1_555 1_555 no
C(56) C(57) C(58) 116(3) 1_555 1_555 yes
C(56) C(57) H(57) 121.7 1_555 1_555 no
C(58) C(57) H(57) 121.5 1_555 1_555 no
C(53) C(58) C(57) 125(3) 1_555 1_555 yes
C(53) C(58) H(58) 117.1 1_555 1_555 no
C(57) C(58) H(58) 117.1 1_555 1_555 no
P(3) C(59) C(60) 117(2) 1_555 1_555 yes
P(3) C(59) C(64) 127(2) 1_555 1_555 yes
C(60) C(59) C(64) 115(2) 1_555 1_555 yes
C(59) C(60) C(61) 125(3) 1_555 1_555 yes
C(59) C(60) H(59) 117.5 1_555 1_555 no
C(61) C(60) H(59) 117.4 1_555 1_555 no
C(60) C(61) C(62) 113(3) 1_555 1_555 yes
C(60) C(61) H(60) 123.4 1_555 1_555 no
C(62) C(61) H(60) 122.8 1_555 1_555 no
C(61) C(62) C(63) 124(4) 1_555 1_555 yes
C(61) C(62) H(61) 118.8 1_555 1_555 no
C(63) C(62) H(61) 116.5 1_555 1_555 no
C(62) C(63) C(64) 113(3) 1_555 1_555 yes
C(62) C(63) H(62) 123.9 1_555 1_555 no
C(64) C(63) H(62) 122.9 1_555 1_555 no
C(59) C(64) C(63) 126(3) 1_555 1_555 yes
C(59) C(64) H(63) 116.9 1_555 1_555 no
C(63) C(64) H(63) 116.9 1_555 1_555 no
Mo(2) C(65) O(4) 169(2) 1_555 1_555 yes
Mo(2) C(66) O(5) 171(3) 1_555 1_555 yes
Mo(2) C(67) O(6) 169(2) 1_555 1_555 yes
Mo(2) C(68) C(69) 69(2) 1_555 1_555 yes
Mo(2) C(68) C(72) 75(2) 1_555 1_555 yes
Mo(2) C(68) H(64) 123.8 1_555 1_555 no
C(69) C(68) C(72) 112(4) 1_555 1_555 yes
C(69) C(68) H(64) 124.0 1_555 1_555 no
C(72) C(68) H(64) 123.6 1_555 1_555 no
Mo(2) C(69) C(68) 72(2) 1_555 1_555 yes
Mo(2) C(69) C(70) 76(2) 1_555 1_555 yes
Mo(2) C(69) H(65) 125.0 1_555 1_555 no
C(68) C(69) C(70) 109(3) 1_555 1_555 yes
C(68) C(69) H(65) 124.8 1_555 1_555 no
C(70) C(69) H(65) 125.2 1_555 1_555 no
Mo(2) C(70) C(69) 69(2) 1_555 1_555 yes
Mo(2) C(70) C(71) 69(2) 1_555 1_555 yes
Mo(2) C(70) H(66) 128.2 1_555 1_555 no
C(69) C(70) C(71) 103(3) 1_555 1_555 yes
C(69) C(70) H(66) 128.3 1_555 1_555 no
C(71) C(70) H(66) 128.1 1_555 1_555 no
Mo(2) C(71) C(70) 75(2) 1_555 1_555 yes
Mo(2) C(71) C(72) 73(2) 1_555 1_555 yes
Mo(2) C(71) H(67) 122.8 1_555 1_555 no
C(70) C(71) C(72) 114(3) 1_555 1_555 yes
C(70) C(71) H(67) 122.7 1_555 1_555 no
C(72) C(71) H(67) 123.0 1_555 1_555 no
Mo(2) C(72) C(68) 72(2) 1_555 1_555 yes
Mo(2) C(72) C(71) 68(2) 1_555 1_555 yes
Mo(2) C(72) H(68) 129.2 1_555 1_555 no
C(68) C(72) C(71) 100(4) 1_555 1_555 yes
C(68) C(72) H(68) 129.2 1_555 1_555 no
C(71) C(72) H(68) 129.3 1_555 1_555 no

loop_
_geom_bond_atom_site_label_1
_geom_bond_atom_site_label_2
_geom_bond_distance
_geom_bond_publ_flag
Pt(1) Mo(1) 2.913(3) yes
Pt(1) P(1) 2.254(7) yes
Pt(1) P(2) 2.331(8) yes
Pt(1) C(1) 2.18(3) yes
Pt(1) C(31) 2.45(3) yes
Pt(2) Mo(2) 2.932(3) yes
Pt(2) P(3) 2.335(8) yes
Pt(2) P(4) 2.247(8) yes
Pt(2) C(37) 2.21(3) yes
Mo(1) C(29) 1.93(3) yes
Mo(1) C(30) 1.88(3) yes
Mo(1) C(31) 2.03(3) yes
Mo(1) C(32) 2.38(3) yes
Mo(1) C(33) 2.36(3) yes
Mo(1) C(34) 2.41(3) yes
Mo(1) C(35) 2.34(4) yes
Mo(1) C(36) 2.33(3) yes
Mo(2) C(65) 2.00(3) yes
Mo(2) C(66) 1.98(4) yes
Mo(2) C(67) 1.88(3) yes
Mo(2) C(68) 2.37(4) yes
Mo(2) C(69) 2.32(4) yes
Mo(2) C(70) 2.42(4) yes
Mo(2) C(71) 2.33(3) yes
Mo(2) C(72) 2.40(5) yes
P(1) C(3) 1.80(3) yes
P(1) C(17) 1.81(3) yes
P(1) C(23) 1.82(3) yes
P(2) C(4) 1.87(3) yes
P(2) C(5) 1.82(3) yes
P(2) C(11) 1.87(3) yes
P(3) C(39) 1.86(3) yes
P(3) C(53) 1.85(4) yes
P(3) C(59) 1.79(3) yes
P(4) C(40) 1.88(3) yes
P(4) C(41) 1.81(3) yes
P(4) C(47) 1.82(3) yes
O(1) C(29) 1.23(4) yes
O(2) C(30) 1.19(4) yes
O(3) C(31) 1.14(3) yes
O(4) C(65) 1.17(4) yes
O(5) C(66) 1.13(4) yes
O(6) C(67) 1.14(4) yes
C(1) C(2) 1.49(4) yes
C(1) H(1) 0.950 no
C(1) H(2) 0.950 no
C(2) H(3) 0.949 no
C(2) H(4) 0.949 no
C(2) H(5) 0.950 no
C(3) C(4) 1.55(4) yes
C(3) H(6) 0.950 no
C(3) H(7) 0.951 no
C(4) H(8) 0.950 no
C(4) H(9) 0.950 no
C(5) C(6) 1.39(5) yes
C(5) C(10) 1.35(4) yes
C(6) C(7) 1.34(5) yes
C(6) H(10) 0.951 no
C(7) C(8) 1.48(5) yes
C(7) H(11) 0.954 no
C(8) C(9) 1.37(6) yes
C(8) H(12) 0.950 no
C(9) C(10) 1.44(5) yes
C(9) H(13) 0.952 no
C(10) H(14) 0.952 no
C(11) C(12) 1.41(4) yes
C(11) C(16) 1.36(4) yes
C(12) C(13) 1.34(5) yes
C(12) H(15) 0.952 no
C(13) C(14) 1.49(5) yes
C(13) H(16) 0.951 no
C(14) C(15) 1.30(4) yes
C(14) H(17) 0.950 no
C(15) C(16) 1.48(4) yes
C(15) H(18) 0.950 no
C(16) H(19) 0.950 no
C(17) C(18) 1.39(4) yes
C(17) C(22) 1.39(4) yes
C(18) C(19) 1.46(4) yes
C(18) H(20) 0.951 no
C(19) C(20) 1.33(4) yes
C(19) H(21) 0.953 no
C(20) C(21) 1.34(5) yes
C(20) H(22) 0.950 no
C(21) C(22) 1.42(4) yes
C(21) H(23) 0.951 no
C(22) H(24) 0.951 no
C(23) C(24) 1.35(4) yes
C(23) C(28) 1.36(4) yes
C(24) C(25) 1.32(4) yes
C(24) H(25) 0.950 no
C(25) C(26) 1.33(5) yes
C(25) H(26) 0.951 no
C(26) C(27) 1.39(5) yes
C(26) H(27) 0.951 no
C(27) C(28) 1.38(4) yes
C(27) H(28) 0.952 no
C(28) H(29) 0.952 no
C(32) C(33) 1.34(5) yes
C(32) C(36) 1.29(5) yes
C(32) H(30) 0.950 no
C(33) C(34) 1.35(5) yes
C(33) H(31) 0.952 no
C(34) C(35) 1.37(5) yes
C(34) H(32) 0.951 no
C(35) C(36) 1.45(6) yes
C(35) H(33) 0.949 no
C(36) H(34) 0.950 no
C(37) C(38) 1.37(6) yes
C(37) H(35) 0.950 no
C(37) H(36) 0.950 no
C(38) H(37) 0.952 no
C(38) H(38) 0.955 no
C(38) H(39) 0.944 no
C(39) C(40) 1.53(4) yes
C(39) H(40) 0.950 no
C(39) H(41) 0.950 no
C(40) H(42) 0.951 no
C(40) H(43) 0.951 no
C(41) C(42) 1.40(4) yes
C(41) C(46) 1.37(4) yes
C(42) C(43) 1.40(4) yes
C(42) H(44) 0.952 no
C(43) C(44) 1.32(5) yes
C(43) H(45) 0.950 no
C(44) C(45) 1.40(5) yes
C(44) H(46) 0.950 no
C(45) C(46) 1.36(5) yes
C(45) H(47) 0.950 no
C(46) H(48) 0.952 no
C(47) C(48) 1.35(4) yes
C(47) C(52) 1.44(5) yes
C(48) C(49) 1.42(5) yes
C(48) H(49) 0.951 no
C(49) C(50) 1.25(5) yes
C(49) H(50) 0.947 no
C(50) C(51) 1.26(5) yes
C(50) H(51) 0.952 no
C(51) C(52) 1.46(5) yes
C(51) H(52) 0.951 no
C(52) H(53) 0.953 no
C(53) C(54) 1.46(4) yes
C(53) C(58) 1.34(4) yes
C(54) C(55) 1.47(5) yes
C(54) H(54) 0.951 no
C(55) C(56) 1.34(5) yes
C(55) H(55) 0.954 no
C(56) C(57) 1.38(5) yes
C(56) H(56) 0.950 no
C(57) C(58) 1.32(4) yes
C(57) H(57) 0.950 no
C(58) H(58) 0.951 no
C(59) C(60) 1.43(4) yes
C(59) C(64) 1.35(4) yes
C(60) C(61) 1.42(4) yes
C(60) H(59) 0.951 no
C(61) C(62) 1.42(6) yes
C(61) H(60) 0.950 no
C(62) C(63) 1.46(6) yes
C(62) H(61) 0.952 no
C(63) C(64) 1.43(5) yes
C(63) H(62) 0.951 no
C(64) H(63) 0.950 no
C(68) C(69) 1.53(6) yes
C(68) C(72) 1.34(6) yes
C(68) H(64) 0.949 no
C(69) C(70) 1.39(6) yes
C(69) H(65) 0.949 no
C(70) C(71) 1.43(6) yes
C(70) H(66) 0.951 no
C(71) C(72) 1.55(6) yes
C(71) H(67) 0.950 no
C(72) H(68) 0.956 no

loop_
_geom_contact_atom_site_label_1
_geom_contact_atom_site_label_2
_geom_contact_distance
_geom_contact_site_symmetry_2
Pt(1) Mo(1) 2.913(3) .
Pt(2) Mo(2) 2.932(3) .
O(1) C(40) 3.48(3) .
O(1) C(7) 3.57(4) 3_657
O(2) C(43) 3.36(4) .
O(2) C(42) 3.52(4) .
O(3) C(15) 3.57(4) 3_757
O(4) C(50) 3.27(4) 3_656
O(4) C(49) 3.32(5) 3_656
O(4) C(22) 3.40(4) 3_656
O(4) C(21) 3.45(4) 3_656
O(5) C(13) 3.53(5) 2_646
O(5) C(12) 3.56(5) 2_646
O(6) C(12) 3.47(5) 2_646
O(6) C(4) 3.48(4) 2_646
C(13) C(66) 3.51(6) 2_656
C(19) C(57) 3.45(5) 1_655

loop_
_geom_torsion_atom_site_label_1
_geom_torsion_atom_site_label_2
_geom_torsion_atom_site_label_3
_geom_torsion_atom_site_label_4
_geom_torsion
_geom_torsion_site_symmetry_1
_geom_torsion_site_symmetry_2
_geom_torsion_site_symmetry_3
_geom_torsion_site_symmetry_4
_geom_torsion_publ_flag
Pt(1) Mo(1) C(29) O(1) -150(15) 1_555 1_555 1_555 1_555 yes
Pt(1) Mo(1) C(30) O(2) -169(26) 1_555 1_555 1_555 1_555 yes
Pt(1) Mo(1) C(31) O(3) 168(11) 1_555 1_555 1_555 1_555 yes
Pt(1) Mo(1) C(32) C(33) -76(2) 1_555 1_555 1_555 1_555 yes
Pt(1) Mo(1) C(32) C(36) 164(2) 1_555 1_555 1_555 1_555 yes
Pt(1) Mo(1) C(33) C(32) 116(2) 1_555 1_555 1_555 1_555 yes
Pt(1) Mo(1) C(33) C(34) -127(2) 1_555 1_555 1_555 1_555 yes
Pt(1) Mo(1) C(34) C(33) 66(2) 1_555 1_555 1_555 1_555 yes
Pt(1) Mo(1) C(34) C(35) -177(2) 1_555 1_555 1_555 1_555 yes
Pt(1) Mo(1) C(35) C(34) 4(4) 1_555 1_555 1_555 1_555 yes
Pt(1) Mo(1) C(35) C(36) 117(3) 1_555 1_555 1_555 1_555 yes
Pt(1) Mo(1) C(36) C(32) -27(3) 1_555 1_555 1_555 1_555 yes
Pt(1) Mo(1) C(36) C(35) -139(2) 1_555 1_555 1_555 1_555 yes
Pt(1) P(1) C(3) C(4) -38(1) 1_555 1_555 1_555 1_555 yes
Pt(1) P(1) C(17) C(18) -58(2) 1_555 1_555 1_555 1_555 yes
Pt(1) P(1) C(17) C(22) 114(2) 1_555 1_555 1_555 1_555 yes
Pt(1) P(1) C(23) C(24) -174(2) 1_555 1_555 1_555 1_555 yes
Pt(1) P(1) C(23) C(28) 10(3) 1_555 1_555 1_555 1_555 yes
Pt(1) P(2) C(4) C(3) -49(1) 1_555 1_555 1_555 1_555 yes
Pt(1) P(2) C(5) C(6) -30(3) 1_555 1_555 1_555 1_555 yes
Pt(1) P(2) C(5) C(10) 155(2) 1_555 1_555 1_555 1_555 yes
Pt(1) P(2) C(11) C(12) 153(2) 1_555 1_555 1_555 1_555 yes
Pt(1) P(2) C(11) C(16) -29(2) 1_555 1_555 1_555 1_555 yes
Pt(1) C(31) Mo(1) C(29) 24(1) 1_555 1_555 1_555 1_555 yes
Pt(1) C(31) Mo(1) C(30) 106(1) 1_555 1_555 1_555 1_555 yes
Pt(1) C(31) Mo(1) C(32) -96(1) 1_555 1_555 1_555 1_555 yes
Pt(1) C(31) Mo(1) C(33) -100(1) 1_555 1_555 1_555 1_555 yes
Pt(1) C(31) Mo(1) C(34) -130(1) 1_555 1_555 1_555 1_555 yes
Pt(1) C(31) Mo(1) C(35) -158(1) 1_555 1_555 1_555 1_555 yes
Pt(1) C(31) Mo(1) C(36) -147(2) 1_555 1_555 1_555 1_555 yes
Pt(2) Mo(2) C(65) O(4) 178(19) 1_555 1_555 1_555 1_555 yes
Pt(2) Mo(2) C(66) O(5) -105(23) 1_555 1_555 1_555 1_555 yes
Pt(2) Mo(2) C(67) O(6) 149(16) 1_555 1_555 1_555 1_555 yes
Pt(2) Mo(2) C(68) C(69) 24(5) 1_555 1_555 1_555 1_555 yes
Pt(2) Mo(2) C(68) C(72) -97(4) 1_555 1_555 1_555 1_555 yes
Pt(2) Mo(2) C(69) C(68) -171(1) 1_555 1_555 1_555 1_555 yes
Pt(2) Mo(2) C(69) C(70) -56(3) 1_555 1_555 1_555 1_555 yes
Pt(2) Mo(2) C(70) C(69) 136(2) 1_555 1_555 1_555 1_555 yes
Pt(2) Mo(2) C(70) C(71) -109(2) 1_555 1_555 1_555 1_555 yes
Pt(2) Mo(2) C(71) C(70) 82(2) 1_555 1_555 1_555 1_555 yes
Pt(2) Mo(2) C(71) C(72) -156(2) 1_555 1_555 1_555 1_555 yes
Pt(2) Mo(2) C(72) C(68) 150(2) 1_555 1_555 1_555 1_555 yes
Pt(2) Mo(2) C(72) C(71) 41(3) 1_555 1_555 1_555 1_555 yes
Pt(2) P(3) C(39) C(40) 43(2) 1_555 1_555 1_555 1_555 yes
Pt(2) P(3) C(53) C(54) 10(2) 1_555 1_555 1_555 1_555 yes
Pt(2) P(3) C(53) C(58) -159(2) 1_555 1_555 1_555 1_555 yes
Pt(2) P(3) C(59) C(60) 45(2) 1_555 1_555 1_555 1_555 yes
Pt(2) P(3) C(59) C(64) -134(2) 1_555 1_555 1_555 1_555 yes
Pt(2) P(4) C(40) C(39) 45(1) 1_555 1_555 1_555 1_555 yes
Pt(2) P(4) C(41) C(42) -173(2) 1_555 1_555 1_555 1_555 yes
Pt(2) P(4) C(41) C(46) 2(2) 1_555 1_555 1_555 1_555 yes
Pt(2) P(4) C(47) C(48) 59(3) 1_555 1_555 1_555 1_555 yes
Pt(2) P(4) C(47) C(52) -124(2) 1_555 1_555 1_555 1_555 yes
Mo(1) Pt(1) P(1) C(3) -96(3) 1_555 1_555 1_555 1_555 yes
Mo(1) Pt(1) P(1) C(17) 19(3) 1_555 1_555 1_555 1_555 yes
Mo(1) Pt(1) P(1) C(23) 144(2) 1_555 1_555 1_555 1_555 yes
Mo(1) Pt(1) P(2) C(4) -163.4(9) 1_555 1_555 1_555 1_555 yes
Mo(1) Pt(1) P(2) C(5) -50(1) 1_555 1_555 1_555 1_555 yes
Mo(1) Pt(1) P(2) C(11) 85.9(9) 1_555 1_555 1_555 1_555 yes
Mo(1) Pt(1) C(1) C(2) -81(2) 1_555 1_555 1_555 1_555 yes
Mo(1) Pt(1) C(31) O(3) -176(2) 1_555 1_555 1_555 1_555 yes
Mo(1) C(31) Pt(1) P(1) 179.9(3) 1_555 1_555 1_555 1_555 yes
Mo(1) C(31) Pt(1) P(2) 84.1(8) 1_555 1_555 1_555 1_555 yes
Mo(1) C(31) Pt(1) C(1) -100.1(10) 1_555 1_555 1_555 1_555 yes
Mo(1) C(32) C(33) C(34) -67(2) 1_555 1_555 1_555 1_555 yes
Mo(1) C(32) C(36) C(35) 66(2) 1_555 1_555 1_555 1_555 yes
Mo(1) C(33) C(32) C(36) 62(2) 1_555 1_555 1_555 1_555 yes
Mo(1) C(33) C(34) C(35) -62(2) 1_555 1_555 1_555 1_555 yes
Mo(1) C(34) C(33) C(32) 67(2) 1_555 1_555 1_555 1_555 yes
Mo(1) C(34) C(35) C(36) -65(2) 1_555 1_555 1_555 1_555 yes
Mo(1) C(35) C(34) C(33) 63(2) 1_555 1_555 1_555 1_555 yes
Mo(1) C(35) C(36) C(32) -69(2) 1_555 1_555 1_555 1_555 yes
Mo(1) C(36) C(32) C(33) -62(2) 1_555 1_555 1_555 1_555 yes
Mo(1) C(36) C(35) C(34) 68(2) 1_555 1_555 1_555 1_555 yes
Mo(2) Pt(2) P(3) C(39) 166(1) 1_555 1_555 1_555 1_555 yes
Mo(2) Pt(2) P(3) C(53) -78(1) 1_555 1_555 1_555 1_555 yes
Mo(2) Pt(2) P(3) C(59) 53(1) 1_555 1_555 1_555 1_555 yes
Mo(2) Pt(2) P(4) C(40) -109(7) 1_555 1_555 1_555 1_555 yes
Mo(2) Pt(2) P(4) C(41) 4(7) 1_555 1_555 1_555 1_555 yes
Mo(2) Pt(2) P(4) C(47) 135(7) 1_555 1_555 1_555 1_555 yes
Mo(2) Pt(2) C(37) C(38) -98(3) 1_555 1_555 1_555 1_555 yes
Mo(2) C(68) C(69) C(70) -68(3) 1_555 1_555 1_555 1_555 yes
Mo(2) C(68) C(72) C(71) 63(2) 1_555 1_555 1_555 1_555 yes
Mo(2) C(69) C(68) C(72) 63(3) 1_555 1_555 1_555 1_555 yes
Mo(2) C(69) C(70) C(71) -61(2) 1_555 1_555 1_555 1_555 yes
Mo(2) C(70) C(69) C(68) 66(2) 1_555 1_555 1_555 1_555 yes
Mo(2) C(70) C(71) C(72) -64(2) 1_555 1_555 1_555 1_555 yes
Mo(2) C(71) C(70) C(69) 61(2) 1_555 1_555 1_555 1_555 yes
Mo(2) C(71) C(72) C(68) -65(3) 1_555 1_555 1_555 1_555 yes
Mo(2) C(72) C(68) C(69) -59(3) 1_555 1_555 1_555 1_555 yes
Mo(2) C(72) C(71) C(70) 65(2) 1_555 1_555 1_555 1_555 yes
P(1) Pt(1) Mo(1) C(29) -153(3) 1_555 1_555 1_555 1_555 yes
P(1) Pt(1) Mo(1) C(30) -77(3) 1_555 1_555 1_555 1_555 yes
P(1) Pt(1) Mo(1) C(31) -1(3) 1_555 1_555 1_555 1_555 yes
P(1) Pt(1) Mo(1) C(32) 129(3) 1_555 1_555 1_555 1_555 yes
P(1) Pt(1) Mo(1) C(33) 95(3) 1_555 1_555 1_555 1_555 yes
P(1) Pt(1) Mo(1) C(34) 64(3) 1_555 1_555 1_555 1_555 yes
P(1) Pt(1) Mo(1) C(35) 61(4) 1_555 1_555 1_555 1_555 yes
P(1) Pt(1) Mo(1) C(36) 144(3) 1_555 1_555 1_555 1_555 yes
P(1) Pt(1) P(2) C(4) 20.8(9) 1_555 1_555 1_555 1_555 yes
P(1) Pt(1) P(2) C(5) 133(1) 1_555 1_555 1_555 1_555 yes
P(1) Pt(1) P(2) C(11) -89.9(10) 1_555 1_555 1_555 1_555 yes
P(1) Pt(1) C(1) C(2) 94(2) 1_555 1_555 1_555 1_555 yes
P(1) Pt(1) C(31) O(3) 2(2) 1_555 1_555 1_555 1_555 yes
P(1) C(3) C(4) P(2) 56(1) 1_555 1_555 1_555 1_555 yes
P(1) C(17) C(18) C(19) -177(2) 1_555 1_555 1_555 1_555 yes
P(1) C(17) C(22) C(21) -178(2) 1_555 1_555 1_555 1_555 yes
P(1) C(23) C(24) C(25) -175(3) 1_555 1_555 1_555 1_555 yes
P(1) C(23) C(28) C(27) 178(2) 1_555 1_555 1_555 1_555 yes
P(2) Pt(1) Mo(1) C(29) 104(1) 1_555 1_555 1_555 1_555 yes
P(2) Pt(1) Mo(1) C(30) -179.8(10) 1_555 1_555 1_555 1_555 yes
P(2) Pt(1) Mo(1) C(31) -103.5(9) 1_555 1_555 1_555 1_555 yes
P(2) Pt(1) Mo(1) C(32) 26(1) 1_555 1_555 1_555 1_555 yes
P(2) Pt(1) Mo(1) C(33) -6(1) 1_555 1_555 1_555 1_555 yes
P(2) Pt(1) Mo(1) C(34) -37(1) 1_555 1_555 1_555 1_555 yes
P(2) Pt(1) Mo(1) C(35) -40(2) 1_555 1_555 1_555 1_555 yes
P(2) Pt(1) Mo(1) C(36) 42(1) 1_555 1_555 1_555 1_555 yes
P(2) Pt(1) P(1) C(3) 6(1) 1_555 1_555 1_555 1_555 yes
P(2) Pt(1) P(1) C(17) 121(1) 1_555 1_555 1_555 1_555 yes
P(2) Pt(1) P(1) C(23) -112(1) 1_555 1_555 1_555 1_555 yes
P(2) Pt(1) C(1) C(2) 118(4) 1_555 1_555 1_555 1_555 yes
P(2) Pt(1) C(31) O(3) -92(2) 1_555 1_555 1_555 1_555 yes
P(2) C(5) C(6) C(7) 178(3) 1_555 1_555 1_555 1_555 yes
P(2) C(5) C(10) C(9) 176(2) 1_555 1_555 1_555 1_555 yes
P(2) C(11) C(12) C(13) -174(3) 1_555 1_555 1_555 1_555 yes
P(2) C(11) C(16) C(15) 178(2) 1_555 1_555 1_555 1_555 yes
P(3) Pt(2) Mo(2) C(65) 107(1) 1_555 1_555 1_555 1_555 yes
P(3) Pt(2) Mo(2) C(66) -173(1) 1_555 1_555 1_555 1_555 yes
P(3) Pt(2) Mo(2) C(67) -97(1) 1_555 1_555 1_555 1_555 yes
P(3) Pt(2) Mo(2) C(68) 26(4) 1_555 1_555 1_555 1_555 yes
P(3) Pt(2) Mo(2) C(69) 45(1) 1_555 1_555 1_555 1_555 yes
P(3) Pt(2) Mo(2) C(70) 16(1) 1_555 1_555 1_555 1_555 yes
P(3) Pt(2) Mo(2) C(71) -19(1) 1_555 1_555 1_555 1_555 yes
P(3) Pt(2) Mo(2) C(72) -45(2) 1_555 1_555 1_555 1_555 yes
P(3) Pt(2) P(4) C(40) -15(1) 1_555 1_555 1_555 1_555 yes
P(3) Pt(2) P(4) C(41) 98(1) 1_555 1_555 1_555 1_555 yes
P(3) Pt(2) P(4) C(47) -130(1) 1_555 1_555 1_555 1_555 yes
P(3) Pt(2) C(37) C(38) 98(7) 1_555 1_555 1_555 1_555 yes
P(3) C(39) C(40) P(4) -55(2) 1_555 1_555 1_555 1_555 yes
P(3) C(53) C(54) C(55) -171(2) 1_555 1_555 1_555 1_555 yes
P(3) C(53) C(58) C(57) 176(2) 1_555 1_555 1_555 1_555 yes
P(3) C(59) C(60) C(61) 173(2) 1_555 1_555 1_555 1_555 yes
P(3) C(59) C(64) C(63) 179(2) 1_555 1_555 1_555 1_555 yes
P(4) Pt(2) Mo(2) C(65) -158(7) 1_555 1_555 1_555 1_555 yes
P(4) Pt(2) Mo(2) C(66) -79(7) 1_555 1_555 1_555 1_555 yes
P(4) Pt(2) Mo(2) C(67) -3(7) 1_555 1_555 1_555 1_555 yes
P(4) Pt(2) Mo(2) C(68) 120(8) 1_555 1_555 1_555 1_555 yes
P(4) Pt(2) Mo(2) C(69) 139(7) 1_555 1_555 1_555 1_555 yes
P(4) Pt(2) Mo(2) C(70) 110(7) 1_555 1_555 1_555 1_555 yes
P(4) Pt(2) Mo(2) C(71) 74(7) 1_555 1_555 1_555 1_555 yes
P(4) Pt(2) Mo(2) C(72) 48(7) 1_555 1_555 1_555 1_555 yes
P(4) Pt(2) P(3) C(39) -11(1) 1_555 1_555 1_555 1_555 yes
P(4) Pt(2) P(3) C(53) 102(1) 1_555 1_555 1_555 1_555 yes
P(4) Pt(2) P(3) C(59) -125(1) 1_555 1_555 1_555 1_555 yes
P(4) Pt(2) C(37) C(38) 80(3) 1_555 1_555 1_555 1_555 yes
P(4) C(41) C(42) C(43) 179(2) 1_555 1_555 1_555 1_555 yes
P(4) C(41) C(46) C(45) -175(2) 1_555 1_555 1_555 1_555 yes
P(4) C(47) C(48) C(49) -174(2) 1_555 1_555 1_555 1_555 yes
P(4) C(47) C(52) C(51) 177(2) 1_555 1_555 1_555 1_555 yes
O(1) C(29) Mo(1) C(30) 102(15) 1_555 1_555 1_555 1_555 yes
O(1) C(29) Mo(1) C(31) -174(14) 1_555 1_555 1_555 1_555 yes
O(1) C(29) Mo(1) C(32) -29(15) 1_555 1_555 1_555 1_555 yes
O(1) C(29) Mo(1) C(33) -56(15) 1_555 1_555 1_555 1_555 yes
O(1) C(29) Mo(1) C(34) -46(16) 1_555 1_555 1_555 1_555 yes
O(1) C(29) Mo(1) C(35) 10(16) 1_555 1_555 1_555 1_555 yes
O(1) C(29) Mo(1) C(36) 1(15) 1_555 1_555 1_555 1_555 yes
O(2) C(30) Mo(1) C(29) -113(26) 1_555 1_555 1_555 1_555 yes
O(2) C(30) Mo(1) C(31) 136(26) 1_555 1_555 1_555 1_555 yes
O(2) C(30) Mo(1) C(32) -21(27) 1_555 1_555 1_555 1_555 yes
O(2) C(30) Mo(1) C(33) 24(28) 1_555 1_555 1_555 1_555 yes
O(2) C(30) Mo(1) C(34) 48(27) 1_555 1_555 1_555 1_555 yes
O(2) C(30) Mo(1) C(35) 25(26) 1_555 1_555 1_555 1_555 yes
O(2) C(30) Mo(1) C(36) -10(27) 1_555 1_555 1_555 1_555 yes
O(3) C(31) Pt(1) C(1) 82(2) 1_555 1_555 1_555 1_555 yes
O(3) C(31) Mo(1) C(29) -166(10) 1_555 1_555 1_555 1_555 yes
O(3) C(31) Mo(1) C(30) -85(10) 1_555 1_555 1_555 1_555 yes
O(3) C(31) Mo(1) C(32) 71(10) 1_555 1_555 1_555 1_555 yes
O(3) C(31) Mo(1) C(33) 67(10) 1_555 1_555 1_555 1_555 yes
O(3) C(31) Mo(1) C(34) 37(10) 1_555 1_555 1_555 1_555 yes
O(3) C(31) Mo(1) C(35) 9(10) 1_555 1_555 1_555 1_555 yes
O(3) C(31) Mo(1) C(36) 20(11) 1_555 1_555 1_555 1_555 yes
O(4) C(65) Mo(2) C(66) 73(18) 1_555 1_555 1_555 1_555 yes
O(4) C(65) Mo(2) C(67) 156(18) 1_555 1_555 1_555 1_555 yes
O(4) C(65) Mo(2) C(68) -18(19) 1_555 1_555 1_555 1_555 yes
O(4) C(65) Mo(2) C(69) -45(18) 1_555 1_555 1_555 1_555 yes
O(4) C(65) Mo(2) C(70) -78(18) 1_555 1_555 1_555 1_555 yes
O(4) C(65) Mo(2) C(71) -87(18) 1_555 1_555 1_555 1_555 yes
O(4) C(65) Mo(2) C(72) -30(20) 1_555 1_555 1_555 1_555 yes
O(5) C(66) Mo(2) C(65) -49(23) 1_555 1_555 1_555 1_555 yes
O(5) C(66) Mo(2) C(67) -161(23) 1_555 1_555 1_555 1_555 yes
O(5) C(66) Mo(2) C(68) 68(23) 1_555 1_555 1_555 1_555 yes
O(5) C(66) Mo(2) C(69) 39(23) 1_555 1_555 1_555 1_555 yes
O(5) C(66) Mo(2) C(70) 53(24) 1_555 1_555 1_555 1_555 yes
O(5) C(66) Mo(2) C(71) 110(22) 1_555 1_555 1_555 1_555 yes
O(5) C(66) Mo(2) C(72) 100(23) 1_555 1_555 1_555 1_555 yes
O(6) C(67) Mo(2) C(65) 171(15) 1_555 1_555 1_555 1_555 yes
O(6) C(67) Mo(2) C(66) -103(15) 1_555 1_555 1_555 1_555 yes
O(6) C(67) Mo(2) C(68) -13(16) 1_555 1_555 1_555 1_555 yes
O(6) C(67) Mo(2) C(69) 40(17) 1_555 1_555 1_555 1_555 yes
O(6) C(67) Mo(2) C(70) 58(16) 1_555 1_555 1_555 1_555 yes
O(6) C(67) Mo(2) C(71) 33(15) 1_555 1_555 1_555 1_555 yes
O(6) C(67) Mo(2) C(72) -4(15) 1_555 1_555 1_555 1_555 yes
C(1) Pt(1) Mo(1) C(29) -72(1) 1_555 1_555 1_555 1_555 yes
C(1) Pt(1) Mo(1) C(30) 3(1) 1_555 1_555 1_555 1_555 yes
C(1) Pt(1) Mo(1) C(31) 79(1) 1_555 1_555 1_555 1_555 yes
C(1) Pt(1) Mo(1) C(32) -149(1) 1_555 1_555 1_555 1_555 yes
C(1) Pt(1) Mo(1) C(33) 176(1) 1_555 1_555 1_555 1_555 yes
C(1) Pt(1) Mo(1) C(34) 145(1) 1_555 1_555 1_555 1_555 yes
C(1) Pt(1) Mo(1) C(35) 142(2) 1_555 1_555 1_555 1_555 yes
C(1) Pt(1) Mo(1) C(36) -134(1) 1_555 1_555 1_555 1_555 yes
C(1) Pt(1) P(1) C(3) -177(1) 1_555 1_555 1_555 1_555 yes
C(1) Pt(1) P(1) C(17) -62(1) 1_555 1_555 1_555 1_555 yes
C(1) Pt(1) P(1) C(23) 63(1) 1_555 1_555 1_555 1_555 yes
C(1) Pt(1) P(2) C(4) -2(4) 1_555 1_555 1_555 1_555 yes
C(1) Pt(1) P(2) C(5) 109(4) 1_555 1_555 1_555 1_555 yes
C(1) Pt(1) P(2) C(11) -113(4) 1_555 1_555 1_555 1_555 yes
C(2) C(1) Pt(1) C(31) -38(2) 1_555 1_555 1_555 1_555 yes
C(3) P(1) Pt(1) C(31) -97(1) 1_555 1_555 1_555 1_555 yes
C(3) P(1) C(17) C(18) 59(2) 1_555 1_555 1_555 1_555 yes
C(3) P(1) C(17) C(22) -127(2) 1_555 1_555 1_555 1_555 yes
C(3) P(1) C(23) C(24) 64(3) 1_555 1_555 1_555 1_555 yes
C(3) P(1) C(23) C(28) -110(2) 1_555 1_555 1_555 1_555 yes
C(3) C(4) P(2) C(5) -176(1) 1_555 1_555 1_555 1_555 yes
C(3) C(4) P(2) C(11) 74(1) 1_555 1_555 1_555 1_555 yes
C(4) P(2) Pt(1) C(31) 153(1) 1_555 1_555 1_555 1_555 yes
C(4) P(2) C(5) C(6) 83(2) 1_555 1_555 1_555 1_555 yes
C(4) P(2) C(5) C(10) -91(2) 1_555 1_555 1_555 1_555 yes
C(4) P(2) C(11) C(12) 41(3) 1_555 1_555 1_555 1_555 yes
C(4) P(2) C(11) C(16) -142(2) 1_555 1_555 1_555 1_555 yes
C(4) C(3) P(1) C(17) -157(1) 1_555 1_555 1_555 1_555 yes
C(4) C(3) P(1) C(23) 87(1) 1_555 1_555 1_555 1_555 yes
C(5) P(2) Pt(1) C(31) -94(1) 1_555 1_555 1_555 1_555 yes
C(5) P(2) C(11) C(12) -64(3) 1_555 1_555 1_555 1_555 yes
C(5) P(2) C(11) C(16) 112(2) 1_555 1_555 1_555 1_555 yes
C(5) C(6) C(7) C(8) 10(6) 1_555 1_555 1_555 1_555 yes
C(5) C(10) C(9) C(8) -1(6) 1_555 1_555 1_555 1_555 yes
C(6) C(5) P(2) C(11) -171(2) 1_555 1_555 1_555 1_555 yes
C(6) C(5) C(10) C(9) 1(5) 1_555 1_555 1_555 1_555 yes
C(6) C(7) C(8) C(9) -9(6) 1_555 1_555 1_555 1_555 yes
C(7) C(6) C(5) C(10) -6(5) 1_555 1_555 1_555 1_555 yes
C(7) C(8) C(9) C(10) 5(6) 1_555 1_555 1_555 1_555 yes
C(10) C(5) P(2) C(11) 13(2) 1_555 1_555 1_555 1_555 yes
C(11) P(2) Pt(1) C(31) 42(1) 1_555 1_555 1_555 1_555 yes
C(11) C(12) C(13) C(14) -6(6) 1_555 1_555 1_555 1_555 yes
C(11) C(16) C(15) C(14) 0(4) 1_555 1_555 1_555 1_555 yes
C(12) C(11) C(16) C(15) -5(4) 1_555 1_555 1_555 1_555 yes
C(12) C(13) C(14) C(15) 1(6) 1_555 1_555 1_555 1_555 yes
C(13) C(12) C(11) C(16) 9(6) 1_555 1_555 1_555 1_555 yes
C(13) C(14) C(15) C(16) 2(5) 1_555 1_555 1_555 1_555 yes
C(17) P(1) Pt(1) C(31) 17(1) 1_555 1_555 1_555 1_555 yes
C(17) P(1) C(23) C(24) -48(3) 1_555 1_555 1_555 1_555 yes
C(17) P(1) C(23) C(28) 136(2) 1_555 1_555 1_555 1_555 yes
C(17) C(18) C(19) C(20) -7(4) 1_555 1_555 1_555 1_555 yes
C(17) C(22) C(21) C(20) 0(6) 1_555 1_555 1_555 1_555 yes
C(18) C(17) P(1) C(23) 171(2) 1_555 1_555 1_555 1_555 yes
C(18) C(17) C(22) C(21) -5(5) 1_555 1_555 1_555 1_555 yes
C(18) C(19) C(20) C(21) 1(5) 1_555 1_555 1_555 1_555 yes
C(19) C(18) C(17) C(22) 8(4) 1_555 1_555 1_555 1_555 yes
C(19) C(20) C(21) C(22) 2(6) 1_555 1_555 1_555 1_555 yes
C(22) C(17) P(1) C(23) -15(3) 1_555 1_555 1_555 1_555 yes
C(23) P(1) Pt(1) C(31) 143(1) 1_555 1_555 1_555 1_555 yes
C(23) C(24) C(25) C(26) 1(7) 1_555 1_555 1_555 1_555 yes
C(23) C(28) C(27) C(26) -7(5) 1_555 1_555 1_555 1_555 yes
C(24) C(23) C(28) C(27) 3(5) 1_555 1_555 1_555 1_555 yes
C(24) C(25) C(26) C(27) -6(7) 1_555 1_555 1_555 1_555 yes
C(25) C(24) C(23) C(28) 0(6) 1_555 1_555 1_555 1_555 yes
C(25) C(26) C(27) C(28) 9(6) 1_555 1_555 1_555 1_555 yes
C(29) Mo(1) Pt(1) C(31) -152(1) 1_555 1_555 1_555 1_555 yes
C(29) Mo(1) C(32) C(33) -132(2) 1_555 1_555 1_555 1_555 yes
C(29) Mo(1) C(32) C(36) 107(2) 1_555 1_555 1_555 1_555 yes
C(29) Mo(1) C(33) C(32) 54(2) 1_555 1_555 1_555 1_555 yes
C(29) Mo(1) C(33) C(34) 170(2) 1_555 1_555 1_555 1_555 yes
C(29) Mo(1) C(34) C(33) -16(4) 1_555 1_555 1_555 1_555 yes
C(29) Mo(1) C(34) C(35) 99(3) 1_555 1_555 1_555 1_555 yes
C(29) Mo(1) C(35) C(34) -127(2) 1_555 1_555 1_555 1_555 yes
C(29) Mo(1) C(35) C(36) -15(3) 1_555 1_555 1_555 1_555 yes
C(29) Mo(1) C(36) C(32) -77(2) 1_555 1_555 1_555 1_555 yes
C(29) Mo(1) C(36) C(35) 169(2) 1_555 1_555 1_555 1_555 yes
C(30) Mo(1) Pt(1) C(31) -76(1) 1_555 1_555 1_555 1_555 yes
C(30) Mo(1) C(32) C(33) 140(2) 1_555 1_555 1_555 1_555 yes
C(30) Mo(1) C(32) C(36) 20(3) 1_555 1_555 1_555 1_555 yes
C(30) Mo(1) C(33) C(32) -77(4) 1_555 1_555 1_555 1_555 yes
C(30) Mo(1) C(33) C(34) 38(4) 1_555 1_555 1_555 1_555 yes
C(30) Mo(1) C(34) C(33) -159(2) 1_555 1_555 1_555 1_555 yes
C(30) Mo(1) C(34) C(35) -43(2) 1_555 1_555 1_555 1_555 yes
C(30) Mo(1) C(35) C(34) 144(2) 1_555 1_555 1_555 1_555 yes
C(30) Mo(1) C(35) C(36) -103(2) 1_555 1_555 1_555 1_555 yes
C(30) Mo(1) C(36) C(32) -164(2) 1_555 1_555 1_555 1_555 yes
C(30) Mo(1) C(36) C(35) 83(2) 1_555 1_555 1_555 1_555 yes
C(31) Pt(1) Mo(1) C(32) 130(1) 1_555 1_555 1_555 1_555 yes
C(31) Pt(1) Mo(1) C(33) 97(1) 1_555 1_555 1_555 1_555 yes
C(31) Pt(1) Mo(1) C(34) 65(1) 1_555 1_555 1_555 1_555 yes
C(31) Pt(1) Mo(1) C(35) 62(2) 1_555 1_555 1_555 1_555 yes
C(31) Pt(1) Mo(1) C(36) 146(2) 1_555 1_555 1_555 1_555 yes
C(31) Mo(1) C(32) C(33) -6(3) 1_555 1_555 1_555 1_555 yes
C(31) Mo(1) C(32) C(36) -126(2) 1_555 1_555 1_555 1_555 yes
C(31) Mo(1) C(33) C(32) 175(2) 1_555 1_555 1_555 1_555 yes
C(31) Mo(1) C(33) C(34) -68(2) 1_555 1_555 1_555 1_555 yes
C(31) Mo(1) C(34) C(33) 115(2) 1_555 1_555 1_555 1_555 yes
C(31) Mo(1) C(34) C(35) -128(2) 1_555 1_555 1_555 1_555 yes
C(31) Mo(1) C(35) C(34) 56(2) 1_555 1_555 1_555 1_555 yes
C(31) Mo(1) C(35) C(36) 169(2) 1_555 1_555 1_555 1_555 yes
C(31) Mo(1) C(36) C(32) 94(3) 1_555 1_555 1_555 1_555 yes
C(31) Mo(1) C(36) C(35) -17(4) 1_555 1_555 1_555 1_555 yes
C(32) Mo(1) C(33) C(34) 115(3) 1_555 1_555 1_555 1_555 yes
C(32) Mo(1) C(34) C(33) -36(2) 1_555 1_555 1_555 1_555 yes
C(32) Mo(1) C(34) C(35) 78(2) 1_555 1_555 1_555 1_555 yes
C(32) Mo(1) C(35) C(34) -76(2) 1_555 1_555 1_555 1_555 yes
C(32) Mo(1) C(35) C(36) 36(2) 1_555 1_555 1_555 1_555 yes
C(32) Mo(1) C(36) C(35) -112(3) 1_555 1_555 1_555 1_555 yes
C(32) C(33) Mo(1) C(34) -115(3) 1_555 1_555 1_555 1_555 yes
C(32) C(33) Mo(1) C(35) -78(2) 1_555 1_555 1_555 1_555 yes
C(32) C(33) Mo(1) C(36) -33(2) 1_555 1_555 1_555 1_555 yes
C(32) C(33) C(34) C(35) 4(3) 1_555 1_555 1_555 1_555 yes
C(32) C(36) Mo(1) C(33) 35(2) 1_555 1_555 1_555 1_555 yes
C(32) C(36) Mo(1) C(34) 75(2) 1_555 1_555 1_555 1_555 yes
C(32) C(36) Mo(1) C(35) 112(3) 1_555 1_555 1_555 1_555 yes
C(32) C(36) C(35) C(34) 0(4) 1_555 1_555 1_555 1_555 yes
C(33) Mo(1) C(32) C(36) -119(3) 1_555 1_555 1_555 1_555 yes
C(33) Mo(1) C(34) C(35) 115(3) 1_555 1_555 1_555 1_555 yes
C(33) Mo(1) C(35) C(34) -36(2) 1_555 1_555 1_555 1_555 yes
C(33) Mo(1) C(35) C(36) 76(2) 1_555 1_555 1_555 1_555 yes
C(33) Mo(1) C(36) C(35) -77(2) 1_555 1_555 1_555 1_555 yes
C(33) C(32) Mo(1) C(34) 36(2) 1_555 1_555 1_555 1_555 yes
C(33) C(32) Mo(1) C(35) 78(2) 1_555 1_555 1_555 1_555 yes
C(33) C(32) Mo(1) C(36) 119(3) 1_555 1_555 1_555 1_555 yes
C(33) C(32) C(36) C(35) 3(4) 1_555 1_555 1_555 1_555 yes
C(33) C(34) Mo(1) C(35) -115(3) 1_555 1_555 1_555 1_555 yes
C(33) C(34) Mo(1) C(36) -75(2) 1_555 1_555 1_555 1_555 yes
C(33) C(34) C(35) C(36) -2(4) 1_555 1_555 1_555 1_555 yes
C(34) Mo(1) C(32) C(36) -82(2) 1_555 1_555 1_555 1_555 yes
C(34) Mo(1) C(35) C(36) 112(3) 1_555 1_555 1_555 1_555 yes
C(34) Mo(1) C(36) C(35) -37(2) 1_555 1_555 1_555 1_555 yes
C(34) C(33) Mo(1) C(35) 37(2) 1_555 1_555 1_555 1_555 yes
C(34) C(33) Mo(1) C(36) 81(2) 1_555 1_555 1_555 1_555 yes
C(34) C(33) C(32) C(36) -5(4) 1_555 1_555 1_555 1_555 yes
C(34) C(35) Mo(1) C(36) -112(3) 1_555 1_555 1_555 1_555 yes
C(35) Mo(1) C(32) C(36) -41(2) 1_555 1_555 1_555 1_555 yes
C(35) C(34) Mo(1) C(36) 40(2) 1_555 1_555 1_555 1_555 yes
C(37) Pt(2) Mo(2) C(65) -70(1) 1_555 1_555 1_555 1_555 yes
C(37) Pt(2) Mo(2) C(66) 8(1) 1_555 1_555 1_555 1_555 yes
C(37) Pt(2) Mo(2) C(67) 84(1) 1_555 1_555 1_555 1_555 yes
C(37) Pt(2) Mo(2) C(68) -151(4) 1_555 1_555 1_555 1_555 yes
C(37) Pt(2) Mo(2) C(69) -132(1) 1_555 1_555 1_555 1_555 yes
C(37) Pt(2) Mo(2) C(70) -161(1) 1_555 1_555 1_555 1_555 yes
C(37) Pt(2) Mo(2) C(71) 162(1) 1_555 1_555 1_555 1_555 yes
C(37) Pt(2) Mo(2) C(72) 136(2) 1_555 1_555 1_555 1_555 yes
C(37) Pt(2) P(3) C(39) -29(7) 1_555 1_555 1_555 1_555 yes
C(37) Pt(2) P(3) C(53) 84(7) 1_555 1_555 1_555 1_555 yes
C(37) Pt(2) P(3) C(59) -143(6) 1_555 1_555 1_555 1_555 yes
C(37) Pt(2) P(4) C(40) 162(1) 1_555 1_555 1_555 1_555 yes
C(37) Pt(2) P(4) C(41) -83(1) 1_555 1_555 1_555 1_555 yes
C(37) Pt(2) P(4) C(47) 47(1) 1_555 1_555 1_555 1_555 yes
C(39) P(3) C(53) C(54) 126(2) 1_555 1_555 1_555 1_555 yes
C(39) P(3) C(53) C(58) -43(2) 1_555 1_555 1_555 1_555 yes
C(39) P(3) C(59) C(60) -70(2) 1_555 1_555 1_555 1_555 yes
C(39) P(3) C(59) C(64) 109(2) 1_555 1_555 1_555 1_555 yes
C(39) C(40) P(4) C(41) -76(2) 1_555 1_555 1_555 1_555 yes
C(39) C(40) P(4) C(47) 169(1) 1_555 1_555 1_555 1_555 yes
C(40) P(4) C(41) C(42) -56(2) 1_555 1_555 1_555 1_555 yes
C(40) P(4) C(41) C(46) 119(2) 1_555 1_555 1_555 1_555 yes
C(40) P(4) C(47) C(48) -59(3) 1_555 1_555 1_555 1_555 yes
C(40) P(4) C(47) C(52) 117(2) 1_555 1_555 1_555 1_555 yes
C(40) C(39) P(3) C(53) -80(2) 1_555 1_555 1_555 1_555 yes
C(40) C(39) P(3) C(59) 171(2) 1_555 1_555 1_555 1_555 yes
C(41) P(4) C(47) C(48) -167(2) 1_555 1_555 1_555 1_555 yes
C(41) P(4) C(47) C(52) 9(3) 1_555 1_555 1_555 1_555 yes
C(41) C(42) C(43) C(44) -6(5) 1_555 1_555 1_555 1_555 yes
C(41) C(46) C(45) C(44) -1(5) 1_555 1_555 1_555 1_555 yes
C(42) C(41) P(4) C(47) 51(2) 1_555 1_555 1_555 1_555 yes
C(42) C(41) C(46) C(45) 0(4) 1_555 1_555 1_555 1_555 yes
C(42) C(43) C(44) C(45) 4(5) 1_555 1_555 1_555 1_555 yes
C(43) C(42) C(41) C(46) 3(4) 1_555 1_555 1_555 1_555 yes
C(43) C(44) C(45) C(46) 0(5) 1_555 1_555 1_555 1_555 yes
C(46) C(41) P(4) C(47) -132(2) 1_555 1_555 1_555 1_555 yes
C(47) C(48) C(49) C(50) -19(7) 1_555 1_555 1_555 1_555 yes
C(47) C(52) C(51) C(50) 12(5) 1_555 1_555 1_555 1_555 yes
C(48) C(47) C(52) C(51) -6(5) 1_555 1_555 1_555 1_555 yes
C(48) C(49) C(50) C(51) 25(7) 1_555 1_555 1_555 1_555 yes
C(49) C(48) C(47) C(52) 9(5) 1_555 1_555 1_555 1_555 yes
C(49) C(50) C(51) C(52) -20(6) 1_555 1_555 1_555 1_555 yes
C(53) P(3) C(59) C(60) -177(2) 1_555 1_555 1_555 1_555 yes
C(53) P(3) C(59) C(64) 2(3) 1_555 1_555 1_555 1_555 yes
C(53) C(54) C(55) C(56) -3(4) 1_555 1_555 1_555 1_555 yes
C(53) C(58) C(57) C(56) -4(5) 1_555 1_555 1_555 1_555 yes
C(54) C(53) P(3) C(59) -128(2) 1_555 1_555 1_555 1_555 yes
C(54) C(53) C(58) C(57) 5(4) 1_555 1_555 1_555 1_555 yes
C(54) C(55) C(56) C(57) 4(5) 1_555 1_555 1_555 1_555 yes
C(55) C(54) C(53) C(58) 0(4) 1_555 1_555 1_555 1_555 yes
C(55) C(56) C(57) C(58) -1(6) 1_555 1_555 1_555 1_555 yes
C(58) C(53) P(3) C(59) 61(2) 1_555 1_555 1_555 1_555 yes
C(59) C(60) C(61) C(62) 3(5) 1_555 1_555 1_555 1_555 yes
C(59) C(64) C(63) C(62) 8(5) 1_555 1_555 1_555 1_555 yes
C(60) C(59) C(64) C(63) 0(5) 1_555 1_555 1_555 1_555 yes
C(60) C(61) C(62) C(63) 5(6) 1_555 1_555 1_555 1_555 yes
C(61) C(60) C(59) C(64) -6(4) 1_555 1_555 1_555 1_555 yes
C(61) C(62) C(63) C(64) -11(6) 1_555 1_555 1_555 1_555 yes
C(65) Mo(2) C(68) C(69) -47(2) 1_555 1_555 1_555 1_555 yes
C(65) Mo(2) C(68) C(72) -168(2) 1_555 1_555 1_555 1_555 yes
C(65) Mo(2) C(69) C(68) 139(2) 1_555 1_555 1_555 1_555 yes
C(65) Mo(2) C(69) C(70) -105(2) 1_555 1_555 1_555 1_555 yes
C(65) Mo(2) C(70) C(69) 77(2) 1_555 1_555 1_555 1_555 yes
C(65) Mo(2) C(70) C(71) -168(2) 1_555 1_555 1_555 1_555 yes
C(65) Mo(2) C(71) C(70) 15(2) 1_555 1_555 1_555 1_555 yes
C(65) Mo(2) C(71) C(72) 136(2) 1_555 1_555 1_555 1_555 yes
C(65) Mo(2) C(72) C(68) 20(4) 1_555 1_555 1_555 1_555 yes
C(65) Mo(2) C(72) C(71) -89(3) 1_555 1_555 1_555 1_555 yes
C(66) Mo(2) C(68) C(69) -135(2) 1_555 1_555 1_555 1_555 yes
C(66) Mo(2) C(68) C(72) 102(3) 1_555 1_555 1_555 1_555 yes
C(66) Mo(2) C(69) C(68) 53(2) 1_555 1_555 1_555 1_555 yes
C(66) Mo(2) C(69) C(70) 168(2) 1_555 1_555 1_555 1_555 yes
C(66) Mo(2) C(70) C(69) -22(4) 1_555 1_555 1_555 1_555 yes
C(66) Mo(2) C(70) C(71) 91(3) 1_555 1_555 1_555 1_555 yes
C(66) Mo(2) C(71) C(70) -136(2) 1_555 1_555 1_555 1_555 yes
C(66) Mo(2) C(71) C(72) -15(3) 1_555 1_555 1_555 1_555 yes
C(66) Mo(2) C(72) C(68) -81(3) 1_555 1_555 1_555 1_555 yes
C(66) Mo(2) C(72) C(71) 169(2) 1_555 1_555 1_555 1_555 yes
C(67) Mo(2) C(68) C(69) 138(2) 1_555 1_555 1_555 1_555 yes
C(67) Mo(2) C(68) C(72) 16(3) 1_555 1_555 1_555 1_555 yes
C(67) Mo(2) C(69) C(68) -84(4) 1_555 1_555 1_555 1_555 yes
C(67) Mo(2) C(69) C(70) 30(5) 1_555 1_555 1_555 1_555 yes
C(67) Mo(2) C(70) C(69) -163(2) 1_555 1_555 1_555 1_555 yes
C(67) Mo(2) C(70) C(71) -48(2) 1_555 1_555 1_555 1_555 yes
C(67) Mo(2) C(71) C(70) 138(2) 1_555 1_555 1_555 1_555 yes
C(67) Mo(2) C(71) C(72) -100(2) 1_555 1_555 1_555 1_555 yes
C(67) Mo(2) C(72) C(68) -167(2) 1_555 1_555 1_555 1_555 yes
C(67) Mo(2) C(72) C(71) 83(2) 1_555 1_555 1_555 1_555 yes
C(68) Mo(2) C(69) C(70) 115(3) 1_555 1_555 1_555 1_555 yes
C(68) Mo(2) C(70) C(69) -40(2) 1_555 1_555 1_555 1_555 yes
C(68) Mo(2) C(70) C(71) 73(2) 1_555 1_555 1_555 1_555 yes
C(68) Mo(2) C(71) C(70) -83(2) 1_555 1_555 1_555 1_555 yes
C(68) Mo(2) C(71) C(72) 37(2) 1_555 1_555 1_555 1_555 yes
C(68) Mo(2) C(72) C(71) -109(3) 1_555 1_555 1_555 1_555 yes
C(68) C(69) Mo(2) C(70) -115(3) 1_555 1_555 1_555 1_555 yes
C(68) C(69) Mo(2) C(71) -76(2) 1_555 1_555 1_555 1_555 yes
C(68) C(69) Mo(2) C(72) -31(2) 1_555 1_555 1_555 1_555 yes
C(68) C(69) C(70) C(71) 5(4) 1_555 1_555 1_555 1_555 yes
C(68) C(72) Mo(2) C(69) 37(2) 1_555 1_555 1_555 1_555 yes
C(68) C(72) Mo(2) C(70) 75(2) 1_555 1_555 1_555 1_555 yes
C(68) C(72) Mo(2) C(71) 109(3) 1_555 1_555 1_555 1_555 yes
C(68) C(72) C(71) C(70) 0(4) 1_555 1_555 1_555 1_555 yes
C(69) Mo(2) C(68) C(72) -121(4) 1_555 1_555 1_555 1_555 yes
C(69) Mo(2) C(70) C(71) 114(3) 1_555 1_555 1_555 1_555 yes
C(69) Mo(2) C(71) C(70) -37(2) 1_555 1_555 1_555 1_555 yes
C(69) Mo(2) C(71) C(72) 83(2) 1_555 1_555 1_555 1_555 yes
C(69) Mo(2) C(72) C(71) -72(2) 1_555 1_555 1_555 1_555 yes
C(69) C(68) Mo(2) C(70) 35(2) 1_555 1_555 1_555 1_555 yes
C(69) C(68) Mo(2) C(71) 77(2) 1_555 1_555 1_555 1_555 yes
C(69) C(68) Mo(2) C(72) 121(4) 1_555 1_555 1_555 1_555 yes
C(69) C(68) C(72) C(71) 3(4) 1_555 1_555 1_555 1_555 yes
C(69) C(70) Mo(2) C(71) -114(3) 1_555 1_555 1_555 1_555 yes
C(69) C(70) Mo(2) C(72) -77(3) 1_555 1_555 1_555 1_555 yes
C(69) C(70) C(71) C(72) -3(4) 1_555 1_555 1_555 1_555 yes
C(70) Mo(2) C(68) C(72) -85(3) 1_555 1_555 1_555 1_555 yes
C(70) Mo(2) C(71) C(72) 120(3) 1_555 1_555 1_555 1_555 yes
C(70) Mo(2) C(72) C(71) -33(2) 1_555 1_555 1_555 1_555 yes
C(70) C(69) Mo(2) C(71) 38(2) 1_555 1_555 1_555 1_555 yes
C(70) C(69) Mo(2) C(72) 83(2) 1_555 1_555 1_555 1_555 yes
C(70) C(69) C(68) C(72) -5(5) 1_555 1_555 1_555 1_555 yes
C(70) C(71) Mo(2) C(72) -120(3) 1_555 1_555 1_555 1_555 yes
C(71) Mo(2) C(68) C(72) -44(2) 1_555 1_555 1_555 1_555 yes
C(71) C(70) Mo(2) C(72) 36(2) 1_555 1_555 1_555 1_555 yes
